data_7229747
loop_
_publ_author_name
'Zhu, Mei'
'Jia, Lingjie'
'Li, Yang'
'Li, Yungai'
'Zhang, Li'
'Zhang, Wei'
'L\"u, Yaohong'

_publ_section_title
;
 Nitronyl nitroxide bridged 3d--4f hetero-tri-spin chains: synthesis
 strategy, crystal structure and magnetic properties
;
_journal_issue 4
_journal_name_full CrystEngComm
_journal_page_first 420
_journal_paper_doi 10.1039/C7CE01962A
_journal_volume 20
_journal_year 2018
_chemical_formula_sum 'C115 H97 Cu Dy3 F66 N8 O35'
_chemical_formula_weight 3956.06
_space_group_IT_number 2
_space_group_name_Hall '-P 1'
_space_group_name_H-M_alt 'P -1'
_symmetry_cell_setting triclinic
_symmetry_space_group_name_Hall '-P 1'
_symmetry_space_group_name_H-M 'P -1'
_atom_sites_solution_hydrogens geom
_atom_sites_solution_primary direct
_atom_sites_solution_secondary difmap
_audit_creation_method SHELXL-97
_audit_update_record
;
2017-09-21 deposited with the CCDC.
2017-12-14 downloaded from the CCDC.
;
_cell_angle_alpha 91.0330(10)
_cell_angle_beta 107.294(2)
_cell_angle_gamma 114.857(2)
_cell_formula_units_Z 2
_cell_length_a 19.990(4)
_cell_length_b 20.024(3)
_cell_length_c 21.706(4)
_cell_measurement_reflns_used 23961
_cell_measurement_temperature 113(2)
_cell_measurement_theta_max 27.9
_cell_measurement_theta_min 1.4
_cell_volume 7424(2)
_computing_cell_refinement 'CrystalClear-SM Expert 2.0 r4 (Rigaku, 2009)'
_computing_data_collection 'CrystalClear-SM Expert 2.0 r4 (Rigaku, 2009)'
_computing_data_reduction 'CrystalClear-SM Expert 2.0 r4 (Rigaku, 2009)'
_computing_molecular_graphics 'Bruker SHELXTL'
_computing_publication_material 'Bruker SHELXTL'
_computing_structure_refinement 'SHELXL-97 (Sheldrick, 1997)'
_computing_structure_solution 'SHELXS-97 (Sheldrick, 1990)'
_diffrn_ambient_temperature 113(2)
_diffrn_detector_area_resol_mean 28.5714
_diffrn_measured_fraction_theta_full 0.997
_diffrn_measured_fraction_theta_max 0.997
_diffrn_measurement_device_type 'Bruker P4'
_diffrn_measurement_method 'profile data from \w-scans'
_diffrn_radiation_monochromator graphite
_diffrn_radiation_source 'fine-focus sealed tube'
_diffrn_radiation_type MoK\a
_diffrn_radiation_wavelength 0.71073
_diffrn_reflns_av_R_equivalents 0.0667
_diffrn_reflns_av_sigmaI/netI 0.0959
_diffrn_reflns_limit_h_max 21
_diffrn_reflns_limit_h_min -23
_diffrn_reflns_limit_k_max 22
_diffrn_reflns_limit_k_min -23
_diffrn_reflns_limit_l_max 25
_diffrn_reflns_limit_l_min -25
_diffrn_reflns_number 62837
_diffrn_reflns_theta_full 25.01
_diffrn_reflns_theta_max 25.01
_diffrn_reflns_theta_min 1.14
_diffrn_standards_decay_% 0
_diffrn_standards_interval_count 0
_diffrn_standards_interval_time 0
_diffrn_standards_number 0
_exptl_absorpt_coefficient_mu 1.790
_exptl_absorpt_correction_T_max 1.000
_exptl_absorpt_correction_T_min 0.763
_exptl_absorpt_correction_type multi-scan
_exptl_crystal_colour green
_exptl_crystal_density_diffrn 1.770
_exptl_crystal_density_meas 0
_exptl_crystal_density_method 'not measured'
_exptl_crystal_description sheet
_exptl_crystal_F_000 3888
_exptl_crystal_size_max 0.28
_exptl_crystal_size_mid 0.20
_exptl_crystal_size_min 0.18
_platon_squeeze_details
; 
 The contribution to the diffraction pattern from the two water molecules 
 of crystallization, which are located in the channels of the lattice, 
 were subtracted from the observed data. 
;
_refine_diff_density_max 1.011
_refine_diff_density_min -0.992
_refine_diff_density_rms 0.137
_refine_ls_extinction_method none
_refine_ls_goodness_of_fit_ref 0.996
_refine_ls_hydrogen_treatment constr
_refine_ls_matrix_type full
_refine_ls_number_parameters 2064
_refine_ls_number_reflns 26100
_refine_ls_number_restraints 18
_refine_ls_restrained_S_all 1.003
_refine_ls_R_factor_all 0.0686
_refine_ls_R_factor_gt 0.0539
_refine_ls_shift/su_max 0.002
_refine_ls_shift/su_mean 0.000
_refine_ls_structure_factor_coef Fsqd
_refine_ls_weighting_details 'calc w=1/[\s^2^(Fo^2^)+(0.0700P)^2^+0.0000P] where P=(Fo^2^+2Fc^2^)/3'
_refine_ls_weighting_scheme calc
_refine_ls_wR_factor_gt 0.1270
_refine_ls_wR_factor_ref 0.1420
_reflns_number_gt 21863
_reflns_number_total 26100
_reflns_threshold_expression >2sigma(I)
_cod_data_source_file c7ce01962a2.cif
_cod_data_source_block 1_CCDC1
_cod_depositor_comments
;
The following automatic conversions were performed:

'_exptl_absorpt_correction_type' value 'Multi-scan' changed to
'multi-scan' according to
/home/data/users/saulius/crontab/automatic-downloads/rss-feeds/RSC/lib/dictionaries/cif_core.dic
dictionary named 'cif_core.dic' version 2.4.2 from 2011-04-26.

Automatic conversion script
Id: cif_fix_values 4973 2017-02-22 13:04:09Z antanas 

 Adding full bibliography for 7229746--7229753.cif.
;
_cod_original_sg_symbol_H-M p-1
_cod_database_code 7229747

loop_
_symmetry_equiv_pos_as_xyz
'x, y, z'
'-x, -y, -z'

loop_
_atom_site_label
_atom_site_type_symbol
_atom_site_fract_x
_atom_site_fract_y
_atom_site_fract_z
_atom_site_U_iso_or_equiv
_atom_site_adp_type
_atom_site_occupancy
_atom_site_symmetry_multiplicity
_atom_site_calc_flag
_atom_site_refinement_flags
Dy2 Dy 0.769359(17) 0.105561(15) 0.208078(13) 0.01591(8) Uani 1 1 d .
Dy3 Dy 0.291952(17) 0.604652(16) 0.235264(14) 0.01760(8) Uani 1 1 d .
Dy1 Dy 1.003243(17) -0.163351(16) 0.205088(13) 0.01667(8) Uani 1 1 d .
Cu1 Cu 0.55046(5) 0.35585(4) 0.28879(4) 0.02126(18) Uani 1 1 d .
O22 O 0.4580(3) 0.3369(2) 0.2150(2) 0.0258(10) Uani 1 1 d .
O3 O 1.0912(2) -0.1225(2) 0.3156(2) 0.0198(9) Uani 1 1 d .
O14 O 0.7335(2) 0.0844(2) 0.09277(19) 0.0174(9) Uani 1 1 d .
O21 O 0.4903(3) 0.3042(2) 0.3432(2) 0.0231(10) Uani 1 1 d .
O20 O 0.6412(2) 0.4008(2) 0.3671(2) 0.0210(10) Uani 1 1 d .
F19 F 0.8475(2) -0.0669(2) 0.3459(2) 0.0413(11) Uani 1 1 d .
O1 O 1.0305(3) -0.1937(2) 0.1124(2) 0.0237(10) Uani 1 1 d .
F30 F 0.9461(2) 0.2532(2) 0.47303(17) 0.0340(10) Uani 1 1 d .
O13 O 0.8652(2) 0.1752(2) 0.3068(2) 0.0207(10) Uani 1 1 d .
F41 F 0.7545(3) 0.4489(2) 0.48237(18) 0.0370(10) Uani 1 1 d .
F24 F 0.4943(2) -0.0930(2) 0.1540(2) 0.0372(10) Uani 1 1 d .
O19 O 0.6124(3) 0.3878(2) 0.2314(2) 0.0262(11) Uani 1 1 d .
O9 O 0.6191(2) -0.2723(2) 0.0845(2) 0.0250(10) Uani 1 1 d .
O16 O 0.6996(2) 0.1763(2) 0.17620(19) 0.0185(9) Uani 1 1 d .
N4 N 0.5641(3) 0.2068(3) 0.2241(2) 0.0184(11) Uani 1 1 d .
O27 O 0.2099(3) 0.4980(2) 0.1566(2) 0.0213(10) Uani 1 1 d .
O32 O 0.1919(2) 0.6381(2) 0.1748(2) 0.0218(10) Uani 1 1 d .
O17 O 0.5410(3) 0.2329(2) 0.2635(2) 0.0223(10) Uani 1 1 d .
F12 F 0.9102(3) -0.0148(2) 0.0504(2) 0.0427(11) Uani 1 1 d .
O6 O 0.9478(3) -0.1110(2) 0.1196(2) 0.0224(10) Uani 1 1 d .
O5 O 0.8820(2) -0.2586(2) 0.1406(2) 0.0208(10) Uani 1 1 d .
O8 O 0.8656(2) 0.0823(2) 0.1802(2) 0.0213(10) Uani 1 1 d .
F55 F 0.1961(2) 0.7164(2) 0.3781(2) 0.0390(11) Uani 1 1 d .
O33 O 0.0499(2) 0.7476(2) 0.2305(2) 0.0206(10) Uani 1 1 d .
F28 F 0.9832(3) 0.1837(3) 0.4296(2) 0.0459(12) Uani 1 1 d .
F8 F 0.7233(3) -0.3583(2) 0.1113(2) 0.0540(14) Uani 1 1 d .
F6 F 1.1986(3) 0.0881(2) 0.1711(2) 0.0459(12) Uani 1 1 d .
F26 F 0.6777(3) 0.1226(2) 0.4316(2) 0.0444(12) Uani 1 1 d .
F29 F 0.9921(2) 0.2864(2) 0.3945(2) 0.0453(12) Uani 1 1 d .
O30 O 0.3966(3) 0.7236(2) 0.2696(2) 0.0248(10) Uani 1 1 d .
O15 O 0.8469(2) 0.2176(2) 0.1797(2) 0.0193(9) Uani 1 1 d .
O31 O 0.2639(3) 0.6679(2) 0.3105(2) 0.0206(10) Uani 1 1 d .
O11 O 0.6546(2) -0.0058(2) 0.16735(19) 0.0195(9) Uani 1 1 d .
F23 F 0.5335(3) -0.1218(2) 0.0805(2) 0.0455(12) Uani 1 1 d .
O4 O 0.9333(3) -0.2265(2) 0.2732(2) 0.0215(10) Uani 1 1 d .
O10 O 0.7881(3) 0.0153(2) 0.2721(2) 0.0229(10) Uani 1 1 d .
F53 F 0.1019(3) 0.3872(2) 0.3007(2) 0.0488(12) Uani 1 1 d .
N5 N 0.5239(3) 0.5152(3) 0.2849(3) 0.0224(12) Uani 1 1 d .
C107 C 0.1405(4) 0.7140(3) 0.2070(3) 0.0178(13) Uani 1 1 d .
F35 F 0.8815(3) 0.3657(2) 0.1705(3) 0.0538(14) Uani 1 1 d .
F5 F 1.2621(3) 0.0489(2) 0.2459(2) 0.0484(12) Uani 1 1 d .
O18 O 0.9063(3) 0.3873(2) 0.4527(2) 0.0246(10) Uani 1 1 d .
O34 O 0.4165(3) 0.9814(2) 0.2972(2) 0.0287(11) Uani 1 1 d .
O2 O 1.1172(2) -0.0623(2) 0.2031(2) 0.0215(10) Uani 1 1 d .
F10 F 0.8146(3) -0.1032(3) -0.0229(2) 0.0514(13) Uani 1 1 d .
O29 O 0.2120(3) 0.5148(2) 0.2822(2) 0.0215(10) Uani 1 1 d .
F7 F 0.7798(2) -0.3970(2) 0.0625(3) 0.0501(13) Uani 1 1 d .
F47 F 0.3373(2) 0.3577(2) 0.1362(2) 0.0393(10) Uani 1 1 d .
N6 N 0.4337(3) 0.5478(3) 0.2339(3) 0.0195(12) Uani 1 1 d .
F34 F 0.8981(3) 0.3515(2) 0.0795(2) 0.0447(12) Uani 1 1 d .
N3 N 0.6393(3) 0.1807(3) 0.1838(2) 0.0165(11) Uani 1 1 d .
F44 F 0.4079(3) 0.2593(2) 0.42914(19) 0.0406(11) Uani 1 1 d .
F31 F 0.7067(3) 0.0227(3) -0.0281(2) 0.0586(15) Uani 1 1 d .
N7 N 0.1354(3) 0.6481(3) 0.1834(2) 0.0184(11) Uani 1 1 d .
F32 F 0.7326(3) 0.1274(3) -0.06234(19) 0.0496(13) Uani 1 1 d .
O7 O 0.9781(2) -0.0742(2) 0.25605(19) 0.0186(9) Uani 1 1 d .
N1 N 0.9680(3) -0.0154(3) 0.2448(2) 0.0201(12) Uani 1 1 d .
O28 O 0.3741(3) 0.6021(2) 0.3375(2) 0.0224(10) Uani 1 1 d .
C55 C 0.8467(4) 0.3422(3) 0.3403(3) 0.0204(14) Uani 1 1 d .
H55 H 0.8955 0.3670 0.3356 0.024 Uiso 1 1 calc R
C18 C 0.6848(4) -0.2064(3) 0.1134(3) 0.0191(13) Uani 1 1 d .
N2 N 0.9161(3) 0.0579(3) 0.2079(3) 0.0226(12) Uani 1 1 d .
N8 N 0.0680(3) 0.6991(3) 0.2082(2) 0.0173(11) Uani 1 1 d .
O12 O 0.7031(2) 0.0967(2) 0.2837(2) 0.0202(10) Uani 1 1 d .
C9 C 1.1513(4) -0.0425(3) 0.1617(3) 0.0196(14) Uani 1 1 d .
O23 O 0.5591(3) 0.4811(2) 0.3192(2) 0.0266(11) Uani 1 1 d .
O24 O 0.3675(3) 0.5509(2) 0.2114(2) 0.0224(10) Uani 1 1 d .
F36 F 0.9725(2) 0.3376(2) 0.1657(2) 0.0467(12) Uani 1 1 d .
C77 C 0.3146(4) 0.4116(3) 0.2697(3) 0.0211(14) Uani 1 1 d .
H77 H 0.2944 0.4185 0.2271 0.025 Uiso 1 1 calc R
O26 O 0.3062(3) 0.6389(2) 0.1336(2) 0.0230(10) Uani 1 1 d .
F58 F 0.5138(3) 0.8730(2) 0.2918(2) 0.0520(13) Uani 1 1 d .
F59 F 0.5383(3) 0.8718(2) 0.3946(2) 0.0512(13) Uani 1 1 d .
F20 F 0.7341(3) -0.1506(2) 0.3373(2) 0.0518(13) Uani 1 1 d .
C24 C 0.9005(4) -0.0144(3) 0.2079(3) 0.0182(13) Uani 1 1 d .
C2 C 1.0827(4) -0.1320(4) 0.3695(3) 0.0264(15) Uani 1 1 d .
C7 C 1.0722(4) -0.1537(3) 0.0806(3) 0.0195(14) Uani 1 1 d .
F11 F 0.9327(3) -0.0782(3) -0.0148(2) 0.0530(13) Uani 1 1 d .
F52 F 0.1558(3) 0.4167(2) 0.4043(2) 0.0485(12) Uani 1 1 d .
C106 C -0.0690(4) 0.6046(4) 0.1555(3) 0.0254(15) Uani 1 1 d .
H10A H -0.0899 0.6225 0.1828 0.038 Uiso 1 1 calc R
H10B H -0.1016 0.5522 0.1399 0.038 Uiso 1 1 calc R
H10C H -0.0677 0.6309 0.1190 0.038 Uiso 1 1 calc R
F57 F 0.2724(3) 0.6825(3) 0.4462(2) 0.0534(14) Uani 1 1 d .
C53 C 0.7074(4) 0.2638(3) 0.2924(3) 0.0166(13) Uani 1 1 d .
C12 C 0.8300(4) -0.2656(4) 0.0877(3) 0.0210(14) Uani 1 1 d .
F42 F 0.7476(3) 0.5464(2) 0.4486(2) 0.0543(14) Uani 1 1 d .
F33 F 0.6294(3) 0.0739(3) -0.0368(2) 0.0623(15) Uani 1 1 d .
C32 C 0.7410(4) -0.0479(3) 0.2780(3) 0.0172(13) Uani 1 1 d .
F25 F 0.5965(3) 0.0849(3) 0.3367(2) 0.0668(17) Uani 1 1 d .
F56 F 0.3074(3) 0.7987(2) 0.4419(2) 0.0498(13) Uani 1 1 d .
O25 O 0.2416(3) 0.3077(3) 0.3893(2) 0.0318(12) Uani 1 1 d .
C109 C 0.2695(4) 0.8029(3) 0.2010(3) 0.0209(14) Uani 1 1 d .
H109 H 0.2638 0.7701 0.1668 0.025 Uiso 1 1 calc R
F46 F 0.3315(3) 0.2540(3) 0.0998(2) 0.0596(15) Uani 1 1 d .
F48 F 0.2540(2) 0.2550(3) 0.1500(2) 0.0491(12) Uani 1 1 d .
F49 F 0.4278(3) 0.5612(3) 0.4948(2) 0.0591(14) Uani 1 1 d .
C58 C 0.6992(4) 0.2715(3) 0.3542(3) 0.0169(13) Uani 1 1 d .
H58 H 0.6500 0.2488 0.3586 0.020 Uiso 1 1 calc R
C6 C 1.0515(4) -0.1933(4) 0.0113(3) 0.0307(17) Uani 1 1 d .
F60 F 0.5541(2) 0.7957(2) 0.3362(3) 0.0523(13) Uani 1 1 d .
F16 F 1.1471(3) -0.0792(3) 0.4830(2) 0.0625(15) Uani 1 1 d .
F40 F 0.8379(2) 0.5193(3) 0.4412(2) 0.0522(13) Uani 1 1 d .
C39 C 0.7263(4) 0.1146(3) 0.3445(3) 0.0180(13) Uani 1 1 d .
C64 C 0.7077(4) 0.4460(4) 0.3678(3) 0.0223(14) Uani 1 1 d .
C21 C 0.8256(4) -0.0798(3) 0.1762(3) 0.0197(14) Uani 1 1 d .
C89 C 0.2216(4) 0.4975(3) 0.3397(3) 0.0207(14) Uani 1 1 d .
C62 C 0.6852(4) 0.4297(3) 0.2514(3) 0.0255(15) Uani 1 1 d .
C113 C 0.2194(4) 0.8352(3) 0.2795(3) 0.0217(14) Uani 1 1 d .
H113 H 0.1797 0.8242 0.2972 0.026 Uiso 1 1 calc R
C37 C 0.8651(4) 0.1835(3) 0.3647(3) 0.0198(14) Uani 1 1 d .
C45 C 0.8997(4) 0.3249(4) 0.1353(3) 0.0264(15) Uani 1 1 d .
C51 C 0.5072(4) 0.1501(3) 0.1643(3) 0.0165(13) Uani 1 1 d .
C75 C 0.4253(4) 0.4391(3) 0.3673(3) 0.0231(14) Uani 1 1 d .
H75 H 0.4789 0.4634 0.3895 0.028 Uiso 1 1 calc R
F50 F 0.4978(3) 0.6148(3) 0.4372(2) 0.0523(13) Uani 1 1 d .
F54 F 0.1025(3) 0.4809(3) 0.3512(3) 0.0669(17) Uani 1 1 d .
C67 C 0.3888(4) 0.2958(4) 0.2142(3) 0.0236(15) Uani 1 1 d .
C76 C 0.3959(4) 0.4494(3) 0.3044(3) 0.0200(14) Uani 1 1 d .
C73 C 0.2952(4) 0.3545(4) 0.3640(3) 0.0250(15) Uani 1 1 d .
F39 F 0.6811(4) 0.4697(4) 0.1491(3) 0.085(2) Uani 1 1 d .
C14 C 0.8895(4) -0.1387(4) 0.0676(3) 0.0226(15) Uani 1 1 d .
C48 C 0.5636(4) 0.1528(3) 0.1263(3) 0.0165(13) Uani 1 1 d .
F22 F 0.5173(3) -0.1883(2) 0.1563(2) 0.0521(13) Uani 1 1 d .
C20 C 0.8070(4) -0.1463(3) 0.2017(3) 0.0178(13) Uani 1 1 d .
H20 H 0.8423 -0.1486 0.2398 0.021 Uiso 1 1 calc R
F21 F 0.7785(3) -0.0424(3) 0.3926(2) 0.0612(16) Uani 1 1 d .
C34 C 0.6277(4) -0.0671(3) 0.1863(3) 0.0191(14) Uani 1 1 d .
F9 F 0.7049(3) -0.3505(3) 0.0110(2) 0.0736(18) Uani 1 1 d .
F62 F 0.0754(3) 0.3790(3) 0.0818(3) 0.079(2) Uani 1 1 d .
C41 C 0.7045(4) 0.0885(4) -0.0198(3) 0.0314(17) Uani 1 1 d .
C110 C 0.3368(4) 0.8693(3) 0.2248(3) 0.0251(15) Uani 1 1 d .
H110 H 0.3756 0.8813 0.2059 0.030 Uiso 1 1 calc R
C22 C 0.7714(4) -0.0769(3) 0.1193(3) 0.0214(14) Uani 1 1 d .
H22 H 0.7821 -0.0326 0.1024 0.026 Uiso 1 1 calc R
F51 F 0.4441(3) 0.6709(3) 0.4762(3) 0.0756(18) Uani 1 1 d .
C52 C 0.6399(4) 0.2186(3) 0.2360(3) 0.0159(13) Uani 1 1 d .
C23 C 0.7017(4) -0.1401(4) 0.0881(3) 0.0237(15) Uani 1 1 d .
H23 H 0.6661 -0.1381 0.0501 0.028 Uiso 1 1 calc R
C33 C 0.6645(4) -0.0916(4) 0.2390(3) 0.0223(14) Uani 1 1 d .
H33 H 0.6369 -0.1385 0.2484 0.027 Uiso 1 1 calc R
C78 C 0.2660(4) 0.3649(4) 0.2994(3) 0.0254(15) Uani 1 1 d .
H78 H 0.2126 0.3395 0.2765 0.030 Uiso 1 1 calc R
C97 C 0.1973(4) 0.4818(4) 0.0971(3) 0.0270(16) Uani 1 1 d .
C57 C 0.7643(4) 0.3125(3) 0.4078(3) 0.0178(13) Uani 1 1 d .
H57 H 0.7588 0.3172 0.4485 0.021 Uiso 1 1 calc R
F37 F 0.7150(3) 0.3841(3) 0.1680(2) 0.0577(14) Uani 1 1 d .
F61 F 0.1205(3) 0.3791(3) 0.0069(2) 0.0626(15) Uani 1 1 d .
F63 F 0.1728(3) 0.3569(3) 0.0978(3) 0.086(2) Uani 1 1 d .
C98 C 0.2250(4) 0.5283(4) 0.0545(3) 0.0333(18) Uani 1 1 d .
H98 H 0.2086 0.5090 0.0105 0.040 Uiso 1 1 calc R
C11 C 0.7592(4) -0.3431(4) 0.0667(3) 0.0252(15) Uani 1 1 d .
C17 C 0.5713(4) -0.2773(4) 0.0191(3) 0.0318(17) Uani 1 1 d .
H17A H 0.6038 -0.2566 -0.0077 0.038 Uiso 1 1 calc R
H17B H 0.5418 -0.2492 0.0191 0.038 Uiso 1 1 calc R
F13 F 0.8558(4) -0.3493(3) 0.3260(3) 0.084(2) Uani 1 1 d .
C19 C 0.7371(4) -0.2087(4) 0.1714(3) 0.0204(14) Uani 1 1 d .
H19 H 0.7249 -0.2522 0.1897 0.024 Uiso 1 1 calc R
C66 C 0.3270(4) 0.2906(4) 0.1496(3) 0.0325(18) Uani 1 1 d .
C36 C 0.9472(4) 0.2276(4) 0.4156(3) 0.0263(15) Uani 1 1 d .
C94 C 0.3076(4) 0.7229(4) 0.3547(3) 0.0228(15) Uani 1 1 d .
C112 C 0.2871(4) 0.9014(3) 0.3038(3) 0.0220(14) Uani 1 1 d .
H112 H 0.2929 0.9344 0.3379 0.026 Uiso 1 1 calc R
C31 C 0.7744(4) -0.0775(4) 0.3392(3) 0.0249(15) Uani 1 1 d .
C87 C 0.3609(4) 0.5745(4) 0.3873(3) 0.0232(15) Uani 1 1 d .
C50 C 0.4447(4) 0.1732(4) 0.1294(3) 0.0255(15) Uani 1 1 d .
H50A H 0.4126 0.1696 0.1557 0.038 Uiso 1 1 calc R
H50B H 0.4128 0.1409 0.0881 0.038 Uiso 1 1 calc R
H50C H 0.4689 0.2238 0.1223 0.038 Uiso 1 1 calc R
C42 C 0.7485(4) 0.1273(4) 0.0518(3) 0.0237(15) Uani 1 1 d .
F15 F 0.8913(3) -0.2769(4) 0.4149(2) 0.088(2) Uani 1 1 d .
C44 C 0.8428(4) 0.2417(3) 0.1264(3) 0.0204(14) Uani 1 1 d .
C91 C 0.5082(5) 0.8279(4) 0.3366(4) 0.0347(18) Uani 1 1 d .
C54 C 0.7817(4) 0.3000(3) 0.2871(3) 0.0182(13) Uani 1 1 d .
H54 H 0.7873 0.2955 0.2464 0.022 Uiso 1 1 calc R
C111 C 0.3473(4) 0.9190(3) 0.2772(3) 0.0218(14) Uani 1 1 d .
C56 C 0.8385(4) 0.3473(3) 0.4021(3) 0.0202(14) Uani 1 1 d .
C79 C 0.4489(4) 0.5027(3) 0.2744(3) 0.0196(14) Uani 1 1 d .
C83 C 0.4729(5) 0.5379(4) 0.1400(3) 0.0347(18) Uani 1 1 d .
H83A H 0.4676 0.4891 0.1473 0.052 Uiso 1 1 calc R
H83B H 0.5119 0.5602 0.1198 0.052 Uiso 1 1 calc R
H83C H 0.4237 0.5341 0.1120 0.052 Uiso 1 1 calc R
C69 C 0.4176(4) 0.2645(3) 0.3229(3) 0.0236(15) Uani 1 1 d .
C86 C 0.4329(5) 0.6043(4) 0.4497(4) 0.0375(19) Uani 1 1 d .
C30 C 1.0174(4) 0.1851(3) 0.2686(3) 0.0285(16) Uani 1 1 d .
H30A H 0.9944 0.2087 0.2366 0.043 Uiso 1 1 calc R
H30B H 1.0727 0.2164 0.2874 0.043 Uiso 1 1 calc R
H30C H 0.9942 0.1776 0.3023 0.043 Uiso 1 1 calc R
C92 C 0.4235(4) 0.7696(3) 0.3219(3) 0.0238(15) Uani 1 1 d .
C101 C 0.0517(4) 0.5137(4) 0.1745(4) 0.041(2) Uani 1 1 d .
H10D H 0.0754 0.4972 0.1490 0.062 Uiso 1 1 calc R
H10E H -0.0015 0.4770 0.1653 0.062 Uiso 1 1 calc R
H10F H 0.0804 0.5203 0.2202 0.062 Uiso 1 1 calc R
C74 C 0.3759(4) 0.3929(3) 0.3983(3) 0.0242(15) Uani 1 1 d .
H74 H 0.3961 0.3874 0.4414 0.029 Uiso 1 1 calc R
C4 C 0.9470(4) -0.2234(4) 0.3336(3) 0.0271(16) Uani 1 1 d .
C70 C 0.3869(5) 0.2184(4) 0.3727(4) 0.0342(18) Uani 1 1 d .
C38 C 0.8022(4) 0.1562(3) 0.3871(3) 0.0210(14) Uani 1 1 d .
H38 H 0.8109 0.1658 0.4316 0.025 Uiso 1 1 calc R
F65 F 0.3004(4) 0.7147(4) 0.0327(3) 0.091(2) Uani 1 1 d .
C93 C 0.3852(4) 0.7740(3) 0.3651(3) 0.0262(15) Uani 1 1 d .
H93 H 0.4119 0.8116 0.4015 0.031 Uiso 1 1 calc R
C81 C 0.5677(4) 0.5835(3) 0.2577(4) 0.0260(16) Uani 1 1 d .
C40 C 0.6609(4) 0.0842(4) 0.3744(3) 0.0265(15) Uani 1 1 d .
C104 C 0.0163(4) 0.5935(4) 0.2612(3) 0.0340(17) Uani 1 1 d .
H10G H 0.0685 0.6012 0.2850 0.051 Uiso 1 1 calc R
H10H H -0.0193 0.5416 0.2553 0.051 Uiso 1 1 calc R
H10I H 0.0016 0.6226 0.2852 0.051 Uiso 1 1 calc R
C68 C 0.3646(4) 0.2571(4) 0.2620(3) 0.0249(15) Uani 1 1 d .
H68 H 0.3118 0.2255 0.2530 0.030 Uiso 1 1 calc R
C90 C 0.1444(5) 0.4444(4) 0.3485(3) 0.0311(17) Uani 1 1 d .
C88 C 0.2902(4) 0.5240(4) 0.3920(3) 0.0249(15) Uani 1 1 d .
H88 H 0.2891 0.5075 0.4316 0.030 Uiso 1 1 calc R
F27 F 0.6448(3) 0.0148(2) 0.3830(3) 0.0718(18) Uani 1 1 d .
C26 C 1.0164(4) 0.0668(4) 0.3479(3) 0.0309(16) Uani 1 1 d .
H26A H 0.9648 0.0621 0.3408 0.046 Uiso 1 1 calc R
H26B H 1.0545 0.1143 0.3741 0.046 Uiso 1 1 calc R
H26C H 1.0223 0.0276 0.3703 0.046 Uiso 1 1 calc R
F45 F 0.3100(3) 0.1839(4) 0.3539(3) 0.094(2) Uani 1 1 d U
C25 C 1.1112(4) 0.0709(4) 0.2917(4) 0.0339(17) Uani 1 1 d .
H25A H 1.1226 0.0387 0.3208 0.051 Uiso 1 1 calc R
H25B H 1.1479 0.1219 0.3103 0.051 Uiso 1 1 calc R
H25C H 1.1151 0.0587 0.2504 0.051 Uiso 1 1 calc R
C65 C 0.7630(4) 0.4904(4) 0.4357(3) 0.0307(17) Uani 1 1 d .
C28 C 1.0029(4) 0.1097(3) 0.2357(3) 0.0224(14) Uani 1 1 d .
C46 C 0.5458(4) 0.0796(4) 0.0889(3) 0.0262(15) Uani 1 1 d .
H46A H 0.5861 0.0870 0.0706 0.039 Uiso 1 1 calc R
H46B H 0.4963 0.0616 0.0543 0.039 Uiso 1 1 calc R
H46C H 0.5436 0.0437 0.1179 0.039 Uiso 1 1 calc R
C5 C 0.8764(5) -0.2804(5) 0.3513(4) 0.042(2) Uani 1 1 d .
C99 C 0.2772(4) 0.6037(4) 0.0770(3) 0.0267(16) Uani 1 1 d .
C59 C 0.9025(4) 0.3850(4) 0.5185(3) 0.0289(16) Uani 1 1 d .
H59A H 0.8774 0.3338 0.5252 0.035 Uiso 1 1 calc R
H59B H 0.8732 0.4107 0.5259 0.035 Uiso 1 1 calc R
F43 F 0.4126(5) 0.1691(3) 0.3840(3) 0.097(2) Uani 1 1 d U
F64 F 0.2635(4) 0.6205(4) -0.0343(3) 0.101(2) Uani 1 1 d .
C61 C 0.7191(4) 0.4453(4) 0.1956(4) 0.0306(17) Uani 1 1 d .
C43 C 0.7976(4) 0.2039(3) 0.0635(3) 0.0246(15) Uani 1 1 d .
H43 H 0.7998 0.2298 0.0284 0.030 Uiso 1 1 calc R
C15 C 0.8859(4) -0.0842(4) 0.0196(3) 0.0321(17) Uani 1 1 d .
C95 C 0.2707(4) 0.7313(4) 0.4055(3) 0.0297(16) Uani 1 1 d .
C114 C 0.4313(4) 1.0342(4) 0.3514(4) 0.0347(18) Uani 1 1 d .
H11A H 0.3836 1.0382 0.3474 0.042 Uiso 1 1 calc R
H11B H 0.4703 1.0829 0.3495 0.042 Uiso 1 1 calc R
C29 C 1.0327(4) 0.1205(4) 0.1772(4) 0.0346(17) Uani 1 1 d .
H29A H 1.0239 0.0731 0.1570 0.052 Uiso 1 1 calc R
H29B H 1.0877 0.1536 0.1921 0.052 Uiso 1 1 calc R
H29C H 1.0052 0.1414 0.1460 0.052 Uiso 1 1 calc R
C82 C 0.6092(4) 0.6481(4) 0.3160(4) 0.0382(19) Uani 1 1 d .
H82A H 0.5709 0.6539 0.3307 0.057 Uiso 1 1 calc R
H82B H 0.6390 0.6934 0.3026 0.057 Uiso 1 1 calc R
H82C H 0.6437 0.6372 0.3510 0.057 Uiso 1 1 calc R
F66 F 0.3780(4) 0.6697(4) 0.0352(3) 0.086(2) Uani 1 1 d .
F14 F 0.8149(3) -0.2670(3) 0.3264(3) 0.0698(16) Uani 1 1 d .
C3 C 1.0158(4) -0.1793(4) 0.3838(3) 0.0350(18) Uani 1 1 d .
H3 H 1.0178 -0.1809 0.4271 0.042 Uiso 1 1 calc R
C27 C 1.0287(4) 0.0608(3) 0.2817(3) 0.0206(14) Uani 1 1 d .
C1 C 1.1594(5) -0.0857(5) 0.4286(4) 0.043(2) Uani 1 1 d .
C85 C 0.5053(5) 0.6639(4) 0.1954(4) 0.0364(19) Uani 1 1 d .
H85A H 0.4596 0.6598 0.1613 0.055 Uiso 1 1 calc R
H85B H 0.5508 0.6907 0.1833 0.055 Uiso 1 1 calc R
H85C H 0.5105 0.6900 0.2354 0.055 Uiso 1 1 calc R
C10 C 1.2226(4) 0.0346(4) 0.1829(3) 0.0288(16) Uani 1 1 d .
C108 C 0.2097(3) 0.7844(3) 0.2282(3) 0.0178(13) Uani 1 1 d .
C102 C 0.0532(4) 0.5873(4) 0.1573(3) 0.0240(15) Uani 1 1 d .
C60 C 0.9866(4) 0.4239(4) 0.5640(3) 0.0393(19) Uani 1 1 d .
H60A H 1.0105 0.4743 0.5565 0.059 Uiso 1 1 calc R
H60B H 1.0148 0.3979 0.5558 0.059 Uiso 1 1 calc R
H60C H 0.9877 0.4240 0.6085 0.059 Uiso 1 1 calc R
C35 C 0.5421(4) -0.1191(3) 0.1441(3) 0.0235(15) Uani 1 1 d .
F18 F 1.1981(4) -0.0198(4) 0.4173(3) 0.115(3) Uani 1 1 d .
C13 C 0.8300(4) -0.2116(4) 0.0486(3) 0.0249(15) Uani 1 1 d .
H13 H 0.7895 -0.2243 0.0090 0.030 Uiso 1 1 calc R
C49 C 0.4724(4) 0.0753(4) 0.1879(3) 0.0267(15) Uani 1 1 d .
H49A H 0.5129 0.0603 0.2065 0.040 Uiso 1 1 calc R
H49B H 0.4322 0.0382 0.1516 0.040 Uiso 1 1 calc R
H49C H 0.4505 0.0807 0.2204 0.040 Uiso 1 1 calc R
C103 C 0.0259(4) 0.5855(4) 0.0844(3) 0.0375(19) Uani 1 1 d .
H10J H 0.0280 0.6330 0.0755 0.056 Uiso 1 1 calc R
H10K H -0.0269 0.5473 0.0653 0.056 Uiso 1 1 calc R
H10L H 0.0592 0.5750 0.0660 0.056 Uiso 1 1 calc R
C80 C 0.6253(4) 0.5722(4) 0.2331(4) 0.040(2) Uani 1 1 d .
H80A H 0.6668 0.5722 0.2694 0.060 Uiso 1 1 calc R
H80B H 0.6466 0.6119 0.2099 0.060 Uiso 1 1 calc R
H80C H 0.5994 0.5253 0.2041 0.060 Uiso 1 1 calc R
C84 C 0.4973(4) 0.5862(4) 0.2052(3) 0.0265(16) Uani 1 1 d .
C63 C 0.7355(4) 0.4617(3) 0.3150(3) 0.0235(14) Uani 1 1 d .
H63 H 0.7879 0.4937 0.3226 0.028 Uiso 1 1 calc R
C96 C 0.1414(4) 0.3988(4) 0.0706(3) 0.0303(17) Uani 1 1 d .
C72 C 0.2675(5) 0.3091(4) 0.4593(4) 0.0373(19) Uani 1 1 d .
H72A H 0.2906 0.3597 0.4823 0.045 Uiso 1 1 calc R
H72B H 0.3064 0.2905 0.4716 0.045 Uiso 1 1 calc R
F38 F 0.7938(3) 0.4926(4) 0.2151(3) 0.096(2) Uani 1 1 d U
C115 C 0.4592(5) 1.0128(5) 0.4155(4) 0.050(2) Uani 1 1 d .
H11C H 0.5037 1.0043 0.4181 0.075 Uiso 1 1 calc R
H11D H 0.4181 0.9680 0.4200 0.075 Uiso 1 1 calc R
H11E H 0.4738 1.0522 0.4499 0.075 Uiso 1 1 calc R
C100 C 0.3051(5) 0.6516(5) 0.0265(4) 0.044(2) Uani 1 1 d .
C105 C 0.0133(4) 0.6174(3) 0.1948(3) 0.0203(14) Uani 1 1 d .
C16 C 0.5163(4) -0.3582(4) -0.0078(4) 0.042(2) Uani 1 1 d .
H16A H 0.4888 -0.3634 -0.0536 0.062 Uiso 1 1 calc R
H16B H 0.4794 -0.3762 0.0150 0.062 Uiso 1 1 calc R
H16C H 0.5456 -0.3866 -0.0022 0.062 Uiso 1 1 calc R
F17 F 1.2046(4) -0.1185(5) 0.4381(3) 0.117(3) Uani 1 1 d .
C8 C 1.1317(4) -0.0818(4) 0.1011(3) 0.0310(17) Uani 1 1 d .
H8 H 1.1591 -0.0594 0.0733 0.037 Uiso 1 1 calc R
C71 C 0.1974(5) 0.2606(5) 0.4765(4) 0.064(3) Uani 1 1 d .
H71A H 0.1548 0.2719 0.4551 0.095 Uiso 1 1 calc R
H71B H 0.2095 0.2696 0.5230 0.095 Uiso 1 1 calc R
H71C H 0.1827 0.2092 0.4624 0.095 Uiso 1 1 calc R
C47 C 0.5775(4) 0.2137(4) 0.0835(3) 0.0277(16) Uani 1 1 d .
H47A H 0.5861 0.2591 0.1073 0.042 Uiso 1 1 calc R
H47B H 0.5326 0.1983 0.0446 0.042 Uiso 1 1 calc R
H47C H 0.6227 0.2220 0.0717 0.042 Uiso 1 1 calc R
F4 F 1.2716(3) 0.0447(3) 0.1504(3) 0.0656(17) Uani 1 1 d .
F3 F 1.0902(3) -0.1482(2) -0.02405(19) 0.0371(10) Uani 1 1 d .
F1 F 0.9748(3) -0.2194(3) -0.0217(2) 0.0446(12) Uani 1 1 d .
F2 F 1.0685(3) -0.2511(2) 0.0142(2) 0.0412(11) Uani 1 1 d .

loop_
_atom_site_aniso_label
_atom_site_aniso_U_11
_atom_site_aniso_U_22
_atom_site_aniso_U_33
_atom_site_aniso_U_23
_atom_site_aniso_U_13
_atom_site_aniso_U_12
Dy2 0.01578(16) 0.01520(15) 0.01637(15) 0.00235(11) 0.00387(12) 0.00759(12)
Dy3 0.01852(16) 0.01859(16) 0.01836(15) 0.00367(12) 0.00655(13) 0.01043(13)
Dy1 0.01684(16) 0.01800(15) 0.01604(14) 0.00314(12) 0.00484(12) 0.00902(13)
Cu1 0.0156(4) 0.0281(4) 0.0199(4) 0.0057(3) 0.0061(3) 0.0095(4)
O22 0.021(3) 0.029(3) 0.022(2) 0.005(2) 0.003(2) 0.009(2)
O3 0.016(2) 0.023(2) 0.019(2) 0.0005(18) 0.0028(19) 0.0097(19)
O14 0.015(2) 0.024(2) 0.012(2) 0.0035(18) 0.0035(18) 0.0088(19)
O21 0.022(3) 0.026(2) 0.018(2) -0.0003(19) 0.008(2) 0.008(2)
O20 0.018(2) 0.025(2) 0.023(2) 0.0033(19) 0.005(2) 0.014(2)
F19 0.033(3) 0.049(3) 0.041(2) 0.020(2) 0.004(2) 0.022(2)
O1 0.021(2) 0.028(2) 0.022(2) 0.000(2) 0.012(2) 0.008(2)
F30 0.030(2) 0.045(2) 0.0180(19) -0.0093(18) -0.0020(18) 0.015(2)
O13 0.017(2) 0.026(2) 0.017(2) -0.0006(19) 0.0036(19) 0.008(2)
F41 0.042(3) 0.043(3) 0.023(2) 0.0020(19) 0.005(2) 0.020(2)
F24 0.023(2) 0.039(2) 0.048(3) 0.007(2) 0.010(2) 0.013(2)
O19 0.028(3) 0.026(2) 0.024(2) 0.008(2) 0.012(2) 0.009(2)
O9 0.016(2) 0.027(2) 0.024(2) 0.003(2) -0.002(2) 0.008(2)
O16 0.020(2) 0.024(2) 0.018(2) 0.0080(18) 0.0093(19) 0.015(2)
N4 0.014(3) 0.018(3) 0.024(3) 0.005(2) 0.007(2) 0.008(2)
O27 0.024(3) 0.025(2) 0.018(2) 0.0041(19) 0.007(2) 0.013(2)
O32 0.017(2) 0.022(2) 0.026(2) -0.0017(19) 0.004(2) 0.011(2)
O17 0.025(3) 0.025(2) 0.021(2) -0.0010(19) 0.011(2) 0.013(2)
F12 0.060(3) 0.030(2) 0.038(2) 0.014(2) 0.011(2) 0.023(2)
O6 0.021(2) 0.023(2) 0.021(2) 0.0041(19) 0.004(2) 0.009(2)
O5 0.022(2) 0.021(2) 0.020(2) 0.0040(19) 0.003(2) 0.013(2)
O8 0.019(2) 0.023(2) 0.027(2) 0.0059(19) 0.008(2) 0.013(2)
F55 0.031(2) 0.052(3) 0.037(2) 0.000(2) 0.016(2) 0.018(2)
O33 0.016(2) 0.020(2) 0.026(2) -0.0007(19) 0.004(2) 0.0099(19)
F28 0.036(3) 0.058(3) 0.041(3) -0.011(2) -0.008(2) 0.033(2)
F8 0.051(3) 0.030(2) 0.078(4) -0.001(2) 0.047(3) -0.001(2)
F6 0.043(3) 0.020(2) 0.058(3) 0.007(2) 0.007(2) 0.006(2)
F26 0.037(3) 0.057(3) 0.032(2) -0.002(2) 0.021(2) 0.009(2)
F29 0.029(2) 0.046(3) 0.034(2) 0.002(2) 0.006(2) -0.004(2)
O30 0.029(3) 0.016(2) 0.030(3) 0.001(2) 0.014(2) 0.008(2)
O15 0.015(2) 0.017(2) 0.022(2) 0.0039(18) 0.0057(19) 0.0052(19)
O31 0.026(3) 0.021(2) 0.020(2) 0.0008(19) 0.013(2) 0.012(2)
O11 0.017(2) 0.018(2) 0.018(2) 0.0026(18) 0.0039(19) 0.0044(19)
F23 0.035(3) 0.049(3) 0.030(2) -0.007(2) -0.001(2) 0.007(2)
O4 0.022(2) 0.023(2) 0.021(2) 0.0039(19) 0.009(2) 0.011(2)
O10 0.021(2) 0.018(2) 0.027(2) 0.0032(19) 0.003(2) 0.009(2)
F53 0.036(3) 0.049(3) 0.035(2) -0.001(2) 0.009(2) -0.004(2)
N5 0.022(3) 0.018(3) 0.028(3) 0.005(2) 0.007(3) 0.011(2)
C107 0.019(3) 0.021(3) 0.020(3) 0.005(3) 0.006(3) 0.015(3)
F35 0.071(4) 0.016(2) 0.083(4) 0.003(2) 0.055(3) 0.008(2)
F5 0.033(3) 0.034(2) 0.040(3) 0.002(2) -0.011(2) -0.003(2)
O18 0.020(2) 0.026(2) 0.017(2) -0.0023(19) 0.002(2) 0.004(2)
O34 0.023(3) 0.022(2) 0.035(3) 0.002(2) 0.010(2) 0.005(2)
O2 0.021(2) 0.021(2) 0.019(2) 0.0014(18) 0.007(2) 0.006(2)
F10 0.048(3) 0.046(3) 0.036(2) 0.022(2) -0.009(2) 0.014(2)
O29 0.023(2) 0.022(2) 0.020(2) 0.0087(19) 0.007(2) 0.011(2)
F7 0.028(2) 0.028(2) 0.083(4) -0.020(2) 0.009(3) 0.009(2)
F47 0.033(3) 0.043(3) 0.037(2) 0.008(2) 0.000(2) 0.020(2)
N6 0.022(3) 0.016(3) 0.028(3) 0.008(2) 0.011(3) 0.015(2)
F34 0.052(3) 0.021(2) 0.044(3) 0.0179(19) 0.016(2) 0.000(2)
N3 0.013(3) 0.017(3) 0.019(3) 0.002(2) 0.006(2) 0.007(2)
F44 0.060(3) 0.035(2) 0.025(2) 0.0057(19) 0.015(2) 0.018(2)
F31 0.101(4) 0.042(3) 0.026(2) -0.006(2) 0.019(3) 0.027(3)
N7 0.020(3) 0.015(3) 0.025(3) 0.007(2) 0.008(2) 0.012(2)
F32 0.054(3) 0.055(3) 0.018(2) 0.005(2) 0.013(2) 0.004(2)
O7 0.019(2) 0.019(2) 0.019(2) 0.0003(18) 0.0020(19) 0.0130(19)
N1 0.018(3) 0.023(3) 0.018(3) -0.003(2) 0.003(2) 0.011(2)
O28 0.020(2) 0.025(2) 0.022(2) 0.0027(19) 0.004(2) 0.012(2)
C55 0.015(3) 0.019(3) 0.026(3) 0.002(3) 0.010(3) 0.004(3)
C18 0.017(3) 0.021(3) 0.023(3) 0.003(3) 0.007(3) 0.012(3)
N2 0.019(3) 0.026(3) 0.028(3) 0.003(2) 0.009(3) 0.014(3)
N8 0.017(3) 0.014(3) 0.022(3) 0.004(2) 0.005(2) 0.008(2)
O12 0.020(2) 0.023(2) 0.022(2) 0.0026(19) 0.007(2) 0.014(2)
C9 0.012(3) 0.020(3) 0.026(3) 0.003(3) 0.007(3) 0.007(3)
O23 0.025(3) 0.025(2) 0.036(3) 0.013(2) 0.008(2) 0.018(2)
O24 0.022(2) 0.030(3) 0.026(2) 0.010(2) 0.009(2) 0.021(2)
F36 0.023(2) 0.027(2) 0.067(3) 0.012(2) 0.002(2) -0.0020(19)
C77 0.017(3) 0.020(3) 0.029(3) 0.001(3) 0.009(3) 0.010(3)
O26 0.026(3) 0.030(3) 0.025(2) 0.015(2) 0.014(2) 0.019(2)
F58 0.042(3) 0.042(3) 0.061(3) 0.019(2) 0.027(3) 0.002(2)
F59 0.037(3) 0.043(3) 0.048(3) -0.012(2) 0.013(2) -0.005(2)
F20 0.042(3) 0.038(3) 0.060(3) 0.031(2) 0.005(2) 0.011(2)
C24 0.020(3) 0.014(3) 0.027(3) 0.003(3) 0.013(3) 0.009(3)
C2 0.032(4) 0.034(4) 0.021(3) 0.005(3) 0.008(3) 0.022(3)
C7 0.019(3) 0.022(3) 0.019(3) -0.003(3) 0.007(3) 0.010(3)
F11 0.073(4) 0.059(3) 0.051(3) 0.030(3) 0.044(3) 0.035(3)
F52 0.046(3) 0.048(3) 0.033(2) 0.018(2) 0.014(2) 0.002(2)
C106 0.011(3) 0.028(4) 0.033(4) 0.002(3) 0.003(3) 0.009(3)
F57 0.083(4) 0.075(4) 0.042(3) 0.033(3) 0.043(3) 0.055(3)
C53 0.018(3) 0.018(3) 0.021(3) 0.003(3) 0.010(3) 0.012(3)
C12 0.026(4) 0.028(4) 0.018(3) 0.007(3) 0.011(3) 0.018(3)
F42 0.068(3) 0.038(3) 0.050(3) -0.015(2) -0.004(3) 0.033(3)
F33 0.025(3) 0.100(4) 0.030(2) -0.013(3) -0.001(2) 0.007(3)
C32 0.023(3) 0.018(3) 0.018(3) 0.002(3) 0.009(3) 0.015(3)
F25 0.027(3) 0.138(5) 0.038(3) 0.026(3) 0.017(2) 0.034(3)
F56 0.051(3) 0.044(3) 0.050(3) -0.018(2) 0.024(3) 0.015(2)
O25 0.028(3) 0.039(3) 0.031(3) 0.010(2) 0.017(2) 0.012(2)
C109 0.025(4) 0.018(3) 0.021(3) 0.005(3) 0.012(3) 0.008(3)
F46 0.064(3) 0.087(4) 0.032(2) -0.019(3) -0.014(2) 0.059(3)
F48 0.020(2) 0.053(3) 0.054(3) 0.001(2) -0.007(2) 0.012(2)
F49 0.053(3) 0.086(4) 0.028(2) 0.018(3) -0.002(2) 0.031(3)
C58 0.014(3) 0.020(3) 0.017(3) 0.005(3) 0.002(3) 0.011(3)
C6 0.036(4) 0.029(4) 0.020(3) -0.004(3) 0.011(3) 0.007(3)
F60 0.023(2) 0.040(3) 0.084(4) -0.004(3) 0.013(3) 0.009(2)
F16 0.057(3) 0.092(4) 0.020(2) -0.011(2) 0.008(2) 0.020(3)
F40 0.021(2) 0.072(3) 0.035(2) -0.002(2) 0.005(2) -0.002(2)
C39 0.024(4) 0.010(3) 0.024(3) 0.006(3) 0.013(3) 0.007(3)
C64 0.025(4) 0.024(3) 0.025(3) 0.003(3) 0.007(3) 0.018(3)
C21 0.014(3) 0.023(3) 0.022(3) 0.000(3) 0.006(3) 0.009(3)
C89 0.031(4) 0.017(3) 0.023(3) 0.009(3) 0.016(3) 0.014(3)
C62 0.027(4) 0.017(3) 0.040(4) 0.008(3) 0.017(3) 0.013(3)
C113 0.020(3) 0.024(3) 0.021(3) 0.004(3) 0.002(3) 0.013(3)
C37 0.018(3) 0.014(3) 0.025(3) 0.000(3) 0.004(3) 0.008(3)
C45 0.027(4) 0.019(3) 0.026(3) 0.002(3) 0.008(3) 0.004(3)
C51 0.016(3) 0.015(3) 0.015(3) -0.002(2) 0.002(3) 0.006(3)
C75 0.022(4) 0.021(3) 0.024(3) 0.000(3) 0.004(3) 0.011(3)
F50 0.027(3) 0.075(4) 0.036(3) 0.004(2) -0.005(2) 0.015(2)
F54 0.069(4) 0.077(4) 0.104(5) 0.048(3) 0.069(4) 0.050(3)
C67 0.021(4) 0.023(3) 0.026(3) -0.004(3) 0.001(3) 0.013(3)
C76 0.019(3) 0.017(3) 0.028(3) 0.005(3) 0.010(3) 0.011(3)
C73 0.031(4) 0.025(4) 0.033(4) 0.009(3) 0.019(3) 0.019(3)
F39 0.129(6) 0.139(6) 0.076(4) 0.083(4) 0.080(4) 0.108(5)
C14 0.027(4) 0.038(4) 0.013(3) 0.009(3) 0.007(3) 0.024(3)
C48 0.014(3) 0.022(3) 0.014(3) 0.001(3) 0.002(3) 0.010(3)
F22 0.034(3) 0.017(2) 0.076(3) 0.014(2) -0.008(2) 0.0012(19)
C20 0.022(3) 0.023(3) 0.018(3) 0.006(3) 0.011(3) 0.016(3)
F21 0.109(5) 0.085(4) 0.022(2) 0.015(2) 0.022(3) 0.073(4)
C34 0.020(3) 0.020(3) 0.021(3) 0.002(3) 0.009(3) 0.010(3)
F9 0.043(3) 0.054(3) 0.057(3) 0.022(3) -0.028(3) -0.009(3)
F62 0.055(4) 0.051(3) 0.110(5) -0.033(3) 0.052(4) -0.009(3)
C41 0.028(4) 0.035(4) 0.016(3) 0.001(3) 0.001(3) 0.004(3)
C110 0.027(4) 0.024(3) 0.032(4) 0.012(3) 0.019(3) 0.010(3)
C22 0.031(4) 0.017(3) 0.021(3) 0.006(3) 0.012(3) 0.013(3)
F51 0.081(4) 0.059(3) 0.056(3) -0.034(3) -0.029(3) 0.040(3)
C52 0.015(3) 0.016(3) 0.015(3) 0.003(2) 0.004(3) 0.006(3)
C23 0.028(4) 0.031(4) 0.017(3) 0.005(3) 0.006(3) 0.019(3)
C33 0.023(4) 0.022(3) 0.025(3) 0.008(3) 0.007(3) 0.013(3)
C78 0.020(4) 0.024(4) 0.031(4) 0.002(3) 0.011(3) 0.008(3)
C97 0.023(4) 0.037(4) 0.025(4) -0.003(3) 0.008(3) 0.018(3)
C57 0.017(3) 0.021(3) 0.015(3) 0.000(3) 0.004(3) 0.009(3)
F37 0.085(4) 0.060(3) 0.054(3) 0.016(3) 0.049(3) 0.038(3)
F61 0.069(4) 0.058(3) 0.026(2) -0.015(2) 0.011(3) 0.001(3)
F63 0.083(4) 0.032(3) 0.089(4) -0.017(3) -0.048(3) 0.028(3)
C98 0.040(5) 0.043(5) 0.019(3) 0.001(3) 0.014(3) 0.019(4)
C11 0.019(4) 0.021(3) 0.029(4) 0.003(3) 0.002(3) 0.007(3)
C17 0.032(4) 0.036(4) 0.020(3) 0.005(3) -0.002(3) 0.015(3)
F13 0.099(5) 0.046(3) 0.112(5) 0.034(3) 0.068(4) 0.015(3)
C19 0.022(4) 0.025(3) 0.020(3) 0.007(3) 0.009(3) 0.014(3)
C66 0.023(4) 0.035(4) 0.032(4) -0.012(3) -0.004(3) 0.017(3)
C36 0.025(4) 0.028(4) 0.020(3) 0.001(3) 0.000(3) 0.012(3)
C94 0.036(4) 0.024(3) 0.022(3) 0.009(3) 0.019(3) 0.020(3)
C112 0.024(4) 0.018(3) 0.025(3) 0.002(3) 0.008(3) 0.011(3)
C31 0.024(4) 0.029(4) 0.023(3) 0.008(3) 0.002(3) 0.015(3)
C87 0.025(4) 0.023(3) 0.018(3) -0.003(3) -0.003(3) 0.014(3)
C50 0.023(4) 0.034(4) 0.022(3) 0.003(3) 0.002(3) 0.019(3)
C42 0.020(4) 0.033(4) 0.021(3) -0.002(3) 0.005(3) 0.016(3)
F15 0.055(4) 0.143(6) 0.037(3) 0.031(3) 0.028(3) 0.010(4)
C44 0.021(3) 0.012(3) 0.029(3) 0.004(3) 0.009(3) 0.007(3)
C91 0.035(5) 0.022(4) 0.039(4) 0.002(3) 0.012(4) 0.004(3)
C54 0.023(4) 0.018(3) 0.016(3) 0.002(3) 0.007(3) 0.011(3)
C111 0.019(3) 0.017(3) 0.026(3) 0.005(3) 0.007(3) 0.004(3)
C56 0.020(3) 0.019(3) 0.018(3) -0.001(3) 0.004(3) 0.007(3)
C79 0.021(3) 0.016(3) 0.023(3) -0.002(3) 0.009(3) 0.008(3)
C83 0.043(5) 0.039(4) 0.037(4) 0.015(4) 0.029(4) 0.021(4)
C69 0.019(4) 0.015(3) 0.034(4) -0.003(3) 0.013(3) 0.003(3)
C86 0.042(5) 0.036(4) 0.031(4) 0.007(3) 0.007(4) 0.017(4)
C30 0.026(4) 0.021(3) 0.043(4) 0.003(3) 0.012(3) 0.013(3)
C92 0.021(4) 0.019(3) 0.028(4) 0.004(3) 0.007(3) 0.007(3)
C101 0.028(4) 0.014(3) 0.083(6) 0.006(4) 0.019(4) 0.010(3)
C74 0.028(4) 0.023(3) 0.024(3) 0.005(3) 0.006(3) 0.015(3)
C4 0.029(4) 0.038(4) 0.025(4) 0.016(3) 0.018(3) 0.019(3)
C70 0.037(5) 0.023(4) 0.042(4) 0.003(3) 0.023(4) 0.006(3)
C38 0.026(4) 0.022(3) 0.018(3) 0.008(3) 0.005(3) 0.015(3)
F65 0.158(7) 0.099(5) 0.091(5) 0.081(4) 0.082(5) 0.095(5)
C93 0.029(4) 0.017(3) 0.031(4) -0.004(3) 0.011(3) 0.010(3)
C81 0.024(4) 0.017(3) 0.045(4) 0.013(3) 0.022(3) 0.009(3)
C40 0.029(4) 0.031(4) 0.017(3) 0.006(3) 0.006(3) 0.013(3)
C104 0.033(4) 0.025(4) 0.038(4) 0.016(3) 0.011(4) 0.008(3)
C68 0.013(3) 0.025(4) 0.029(4) -0.005(3) 0.005(3) 0.003(3)
C90 0.041(5) 0.025(4) 0.027(4) 0.010(3) 0.015(4) 0.012(3)
C88 0.032(4) 0.028(4) 0.015(3) 0.000(3) 0.009(3) 0.012(3)
F27 0.092(4) 0.029(3) 0.117(5) 0.025(3) 0.081(4) 0.016(3)
C26 0.036(4) 0.028(4) 0.024(4) -0.002(3) 0.002(3) 0.016(3)
F45 0.042(3) 0.120(5) 0.045(3) 0.016(3) 0.014(3) -0.031(3)
C25 0.019(4) 0.034(4) 0.043(4) -0.002(3) 0.001(3) 0.014(3)
C65 0.028(4) 0.035(4) 0.028(4) 0.001(3) 0.005(3) 0.016(3)
C28 0.018(3) 0.017(3) 0.032(4) 0.004(3) 0.010(3) 0.007(3)
C46 0.026(4) 0.028(4) 0.022(3) -0.007(3) 0.000(3) 0.015(3)
C5 0.036(5) 0.051(5) 0.030(4) 0.014(4) 0.017(4) 0.006(4)
C99 0.033(4) 0.042(4) 0.017(3) 0.013(3) 0.008(3) 0.028(4)
C59 0.026(4) 0.037(4) 0.014(3) 0.004(3) 0.004(3) 0.007(3)
F43 0.180(6) 0.059(3) 0.137(5) 0.063(3) 0.124(5) 0.081(4)
F64 0.116(6) 0.119(6) 0.031(3) 0.034(3) 0.031(4) 0.015(5)
C61 0.031(4) 0.028(4) 0.034(4) 0.005(3) 0.022(4) 0.007(3)
C43 0.027(4) 0.020(3) 0.025(3) 0.005(3) 0.008(3) 0.008(3)
C15 0.036(4) 0.034(4) 0.023(4) 0.009(3) 0.005(3) 0.015(4)
C95 0.039(5) 0.034(4) 0.024(4) 0.006(3) 0.017(3) 0.020(4)
C114 0.033(4) 0.023(4) 0.045(4) -0.006(3) 0.012(4) 0.010(3)
C29 0.032(4) 0.033(4) 0.039(4) 0.010(3) 0.014(4) 0.013(4)
C82 0.029(4) 0.021(4) 0.051(5) 0.002(3) 0.004(4) 0.006(3)
F66 0.067(4) 0.138(6) 0.086(4) 0.081(4) 0.055(4) 0.054(4)
F14 0.030(3) 0.100(4) 0.084(4) 0.041(3) 0.029(3) 0.025(3)
C3 0.040(5) 0.049(5) 0.018(3) 0.009(3) 0.013(3) 0.019(4)
C27 0.013(3) 0.014(3) 0.032(4) 0.000(3) 0.005(3) 0.005(3)
C1 0.042(5) 0.057(6) 0.022(4) 0.002(4) -0.001(4) 0.022(5)
C85 0.041(5) 0.031(4) 0.060(5) 0.025(4) 0.033(4) 0.026(4)
C10 0.019(4) 0.025(4) 0.035(4) 0.000(3) 0.009(3) 0.003(3)
C108 0.011(3) 0.016(3) 0.021(3) 0.005(3) 0.000(3) 0.005(3)
C102 0.015(3) 0.021(3) 0.031(4) 0.000(3) -0.002(3) 0.010(3)
C60 0.034(5) 0.050(5) 0.014(3) 0.004(3) -0.003(3) 0.009(4)
C35 0.024(4) 0.018(3) 0.026(3) 0.011(3) 0.006(3) 0.009(3)
F18 0.095(5) 0.085(5) 0.038(3) 0.015(3) -0.029(3) -0.042(4)
C13 0.020(4) 0.035(4) 0.018(3) 0.004(3) 0.002(3) 0.013(3)
C49 0.028(4) 0.025(4) 0.022(3) 0.004(3) 0.008(3) 0.007(3)
C103 0.027(4) 0.044(5) 0.034(4) -0.012(4) 0.005(4) 0.013(4)
C80 0.032(4) 0.036(4) 0.070(6) 0.027(4) 0.031(4) 0.021(4)
C84 0.027(4) 0.031(4) 0.042(4) 0.024(3) 0.024(3) 0.024(3)
C63 0.024(4) 0.021(3) 0.027(3) 0.006(3) 0.008(3) 0.011(3)
C96 0.032(4) 0.042(4) 0.015(3) -0.009(3) -0.001(3) 0.021(4)
C72 0.038(5) 0.036(4) 0.035(4) 0.009(3) 0.020(4) 0.009(4)
F38 0.066(4) 0.108(4) 0.060(3) -0.014(3) 0.049(3) -0.028(3)
C115 0.036(5) 0.050(5) 0.042(5) -0.006(4) 0.009(4) 0.002(4)
C100 0.051(6) 0.058(6) 0.038(5) 0.026(4) 0.027(4) 0.028(5)
C105 0.019(3) 0.018(3) 0.030(4) 0.009(3) 0.011(3) 0.011(3)
C16 0.031(4) 0.039(5) 0.034(4) -0.003(4) -0.011(4) 0.012(4)
F17 0.083(5) 0.191(8) 0.070(4) -0.057(5) -0.043(4) 0.103(6)
C8 0.031(4) 0.026(4) 0.035(4) -0.003(3) 0.019(4) 0.006(3)
C71 0.060(7) 0.086(7) 0.038(5) 0.022(5) 0.031(5) 0.017(6)
C47 0.027(4) 0.032(4) 0.023(3) 0.010(3) 0.007(3) 0.013(3)
F4 0.042(3) 0.047(3) 0.089(4) -0.021(3) 0.045(3) -0.011(2)
F3 0.051(3) 0.035(2) 0.026(2) 0.0051(18) 0.022(2) 0.014(2)
F1 0.034(3) 0.055(3) 0.030(2) -0.014(2) 0.004(2) 0.012(2)
F2 0.062(3) 0.030(2) 0.041(3) 0.002(2) 0.027(2) 0.023(2)

loop_
_atom_type_symbol
_atom_type_description
_atom_type_scat_dispersion_real
_atom_type_scat_dispersion_imag
_atom_type_scat_source
C C 0.0033 0.0016 'International Tables Vol C Tables 4.2.6.8 and 6.1.1.4'
H H 0.0000 0.0000 'International Tables Vol C Tables 4.2.6.8 and 6.1.1.4'
Cu Cu 0.3201 1.2651 'International Tables Vol C Tables 4.2.6.8 and 6.1.1.4'
Dy Dy -0.1892 4.4098 'International Tables Vol C Tables 4.2.6.8 and 6.1.1.4'
F F 0.0171 0.0103 'International Tables Vol C Tables 4.2.6.8 and 6.1.1.4'
N N 0.0061 0.0033 'International Tables Vol C Tables 4.2.6.8 and 6.1.1.4'
O O 0.0106 0.0060 'International Tables Vol C Tables 4.2.6.8 and 6.1.1.4'

loop_
_geom_angle_atom_site_label_1
_geom_angle_atom_site_label_2
_geom_angle_atom_site_label_3
_geom_angle
_geom_angle_site_symmetry_1
_geom_angle_site_symmetry_3
O13 Dy2 O11 140.45(14) . .
O13 Dy2 O15 75.65(15) . .
O11 Dy2 O15 143.49(14) . .
O13 Dy2 O16 103.26(14) . .
O11 Dy2 O16 91.41(15) . .
O15 Dy2 O16 69.44(14) . .
O13 Dy2 O12 73.86(14) . .
O11 Dy2 O12 75.25(14) . .
O15 Dy2 O12 124.78(14) . .
O16 Dy2 O12 74.29(14) . .
O13 Dy2 O14 146.79(14) . .
O11 Dy2 O14 71.87(14) . .
O15 Dy2 O14 73.77(14) . .
O16 Dy2 O14 77.76(13) . .
O12 Dy2 O14 135.76(14) . .
O13 Dy2 O10 75.19(15) . .
O11 Dy2 O10 73.03(15) . .
O15 Dy2 O10 137.88(15) . .
O16 Dy2 O10 147.36(14) . .
O12 Dy2 O10 74.06(14) . .
O14 Dy2 O10 121.57(14) . .
O13 Dy2 O8 88.56(14) . .
O11 Dy2 O8 104.80(14) . .
O15 Dy2 O8 75.03(14) . .
O16 Dy2 O8 138.00(14) . .
O12 Dy2 O8 146.98(15) . .
O14 Dy2 O8 71.32(14) . .
O10 Dy2 O8 74.51(14) . .
O27 Dy3 O30 151.00(15) . .
O27 Dy3 O29 71.56(14) . .
O30 Dy3 O29 137.15(15) . .
O27 Dy3 O24 71.02(15) . .
O30 Dy3 O24 93.49(15) . .
O29 Dy3 O24 103.57(15) . .
O27 Dy3 O28 122.37(15) . .
O30 Dy3 O28 73.79(16) . .
O29 Dy3 O28 73.42(15) . .
O24 Dy3 O28 74.65(14) . .
O27 Dy3 O31 130.41(15) . .
O30 Dy3 O31 73.94(14) . .
O29 Dy3 O31 72.34(14) . .
O24 Dy3 O31 151.09(15) . .
O28 Dy3 O31 76.84(15) . .
O27 Dy3 O26 73.61(15) . .
O30 Dy3 O26 78.68(15) . .
O29 Dy3 O26 143.63(15) . .
O24 Dy3 O26 74.22(14) . .
O28 Dy3 O26 136.57(15) . .
O31 Dy3 O26 126.32(14) . .
O27 Dy3 O32 78.93(14) . .
O30 Dy3 O32 98.71(15) . .
O29 Dy3 O32 94.94(15) . .
O24 Dy3 O32 137.02(14) . .
O28 Dy3 O32 148.31(14) . .
O31 Dy3 O32 71.53(14) . .
O26 Dy3 O32 68.17(14) . .
O5 Dy1 O2 144.69(14) . .
O5 Dy1 O33 89.35(14) . 1_645
O2 Dy1 O33 100.25(15) . 1_645
O5 Dy1 O4 70.66(14) . .
O2 Dy1 O4 144.43(14) . .
O33 Dy1 O4 78.57(14) 1_645 .
O5 Dy1 O6 72.92(14) . .
O2 Dy1 O6 80.36(15) . .
O33 Dy1 O6 145.10(14) 1_645 .
O4 Dy1 O6 120.73(15) . .
O5 Dy1 O1 77.84(15) . .
O2 Dy1 O1 72.53(14) . .
O33 Dy1 O1 73.88(15) 1_645 .
O4 Dy1 O1 137.98(14) . .
O6 Dy1 O1 73.12(15) . .
O5 Dy1 O7 107.24(14) . .
O2 Dy1 O7 86.49(14) . .
O33 Dy1 O7 140.84(14) 1_645 .
O4 Dy1 O7 74.28(14) . .
O6 Dy1 O7 73.99(14) . .
O1 Dy1 O7 143.36(15) . .
O5 Dy1 O3 141.38(14) . .
O2 Dy1 O3 73.49(14) . .
O33 Dy1 O3 73.25(14) 1_645 .
O4 Dy1 O3 72.19(15) . .
O6 Dy1 O3 137.78(14) . .
O1 Dy1 O3 126.69(15) . .
O7 Dy1 O3 71.89(14) . .
O20 Cu1 O22 163.82(18) . .
O20 Cu1 O21 88.15(18) . .
O22 Cu1 O21 93.31(19) . .
O20 Cu1 O19 93.12(19) . .
O22 Cu1 O19 88.87(19) . .
O21 Cu1 O19 167.71(18) . .
O20 Cu1 O17 103.14(16) . .
O22 Cu1 O17 93.01(17) . .
O21 Cu1 O17 81.32(16) . .
O19 Cu1 O17 86.50(16) . .
O20 Cu1 O23 75.83(16) . .
O22 Cu1 O23 88.00(17) . .
O21 Cu1 O23 96.46(16) . .
O19 Cu1 O23 95.70(17) . .
O17 Cu1 O23 177.61(14) . .
C67 O22 Cu1 123.1(4) . .
C2 O3 Dy1 133.8(4) . .
C42 O14 Dy2 132.8(4) . .
C69 O21 Cu1 124.5(4) . .
C64 O20 Cu1 124.0(4) . .
C7 O1 Dy1 132.1(4) . .
C37 O13 Dy2 133.8(4) . .
C62 O19 Cu1 123.7(4) . .
C18 O9 C17 118.1(5) . .
N3 O16 Dy2 137.9(3) . .
O17 N4 C52 124.6(5) . .
O17 N4 C51 121.6(5) . .
C52 N4 C51 113.2(4) . .
C97 O27 Dy3 134.6(4) . .
N7 O32 Dy3 138.0(4) . .
N4 O17 Cu1 132.1(3) . .
C14 O6 Dy1 133.2(4) . .
C12 O5 Dy1 136.0(4) . .
N2 O8 Dy2 136.2(4) . .
N8 O33 Dy1 146.0(4) . 1_465
C92 O30 Dy3 130.8(4) . .
C44 O15 Dy2 132.8(4) . .
C94 O31 Dy3 131.1(4) . .
C34 O11 Dy2 134.9(4) . .
C4 O4 Dy1 135.7(4) . .
C32 O10 Dy2 132.0(4) . .
O23 N5 C79 126.6(5) . .
O23 N5 C81 121.2(5) . .
C79 N5 C81 111.8(5) . .
N8 C107 N7 106.0(5) . .
N8 C107 C108 127.6(5) . .
N7 C107 C108 126.4(5) . .
C56 O18 C59 117.5(5) . .
C111 O34 C114 118.0(5) . .
C9 O2 Dy1 135.2(4) . .
C89 O29 Dy3 134.1(4) . .
O24 N6 C79 126.0(5) . .
O24 N6 C84 120.6(5) . .
C79 N6 C84 112.5(5) . .
O16 N3 C52 125.7(5) . .
O16 N3 C48 119.5(4) . .
C52 N3 C48 113.9(5) . .
O32 N7 C107 125.7(5) . .
O32 N7 C102 120.2(5) . .
C107 N7 C102 113.4(5) . .
N1 O7 Dy1 139.8(3) . .
O7 N1 C24 126.1(5) . .
O7 N1 C27 121.4(5) . .
C24 N1 C27 111.8(5) . .
C87 O28 Dy3 133.1(4) . .
C54 C55 C56 119.2(6) . .
C54 C55 H55 120.4 . .
C56 C55 H55 120.4 . .
O9 C18 C19 115.8(6) . .
O9 C18 C23 124.4(6) . .
C19 C18 C23 119.8(6) . .
O8 N2 C24 125.5(5) . .
O8 N2 C28 121.5(5) . .
C24 N2 C28 112.4(5) . .
O33 N8 C107 124.7(5) . .
O33 N8 C105 120.5(5) . .
C107 N8 C105 113.6(5) . .
C39 O12 Dy2 132.8(4) . .
O2 C9 C8 127.4(6) . .
O2 C9 C10 114.5(5) . .
C8 C9 C10 118.1(6) . .
N5 O23 Cu1 128.7(4) . .
N6 O24 Dy3 143.4(4) . .
C78 C77 C76 119.2(6) . .
C78 C77 H77 120.4 . .
C76 C77 H77 120.4 . .
C99 O26 Dy3 133.1(4) . .
N2 C24 N1 106.6(5) . .
N2 C24 C21 127.5(6) . .
N1 C24 C21 125.9(5) . .
O3 C2 C3 129.1(7) . .
O3 C2 C1 113.5(6) . .
C3 C2 C1 117.4(6) . .
O1 C7 C8 128.0(6) . .
O1 C7 C6 113.4(5) . .
C8 C7 C6 118.7(6) . .
C105 C106 H10A 109.5 . .
C105 C106 H10B 109.5 . .
H10A C106 H10B 109.5 . .
C105 C106 H10C 109.5 . .
H10A C106 H10C 109.5 . .
H10B C106 H10C 109.5 . .
C54 C53 C58 118.7(6) . .
C54 C53 C52 120.9(5) . .
C58 C53 C52 120.3(5) . .
O5 C12 C13 127.2(6) . .
O5 C12 C11 114.2(6) . .
C13 C12 C11 118.6(6) . .
O10 C32 C33 128.7(6) . .
O10 C32 C31 114.0(6) . .
C33 C32 C31 117.3(6) . .
C73 O25 C72 117.0(5) . .
C110 C109 C108 120.4(6) . .
C110 C109 H109 119.8 . .
C108 C109 H109 119.8 . .
C57 C58 C53 119.7(6) . .
C57 C58 H58 120.1 . .
C53 C58 H58 120.1 . .
F2 C6 F3 107.4(5) . .
F2 C6 F1 107.8(6) . .
F3 C6 F1 107.5(6) . .
F2 C6 C7 110.6(6) . .
F3 C6 C7 112.8(5) . .
F1 C6 C7 110.5(5) . .
O12 C39 C38 128.6(6) . .
O12 C39 C40 114.1(6) . .
C38 C39 C40 117.3(5) . .
O20 C64 C63 128.4(6) . .
O20 C64 C65 113.5(6) . .
C63 C64 C65 118.0(6) . .
C20 C21 C22 118.8(6) . .
C20 C21 C24 120.8(6) . .
C22 C21 C24 120.4(6) . .
O29 C89 C88 127.5(6) . .
O29 C89 C90 112.7(6) . .
C88 C89 C90 119.7(6) . .
O19 C62 C63 128.9(6) . .
O19 C62 C61 112.6(6) . .
C63 C62 C61 118.5(6) . .
C112 C113 C108 120.9(6) . .
C112 C113 H113 119.5 . .
C108 C113 H113 119.5 . .
O13 C37 C38 128.6(6) . .
O13 C37 C36 113.8(5) . .
C38 C37 C36 117.6(6) . .
F36 C45 F34 106.8(6) . .
F36 C45 F35 108.3(6) . .
F34 C45 F35 106.4(6) . .
F36 C45 C44 111.3(6) . .
F34 C45 C44 114.0(5) . .
F35 C45 C44 109.8(5) . .
N4 C51 C50 109.6(5) . .
N4 C51 C49 106.7(5) . .
C50 C51 C49 111.6(5) . .
N4 C51 C48 100.5(5) . .
C50 C51 C48 114.8(5) . .
C49 C51 C48 112.6(5) . .
C76 C75 C74 120.9(6) . .
C76 C75 H75 119.5 . .
C74 C75 H75 119.5 . .
O22 C67 C68 128.9(6) . .
O22 C67 C66 111.9(6) . .
C68 C67 C66 119.2(6) . .
C75 C76 C77 120.1(6) . .
C75 C76 C79 119.7(6) . .
C77 C76 C79 120.1(6) . .
O25 C73 C74 124.3(6) . .
O25 C73 C78 116.5(6) . .
C74 C73 C78 119.2(6) . .
O6 C14 C13 128.5(6) . .
O6 C14 C15 114.4(6) . .
C13 C14 C15 117.1(6) . .
C46 C48 N3 110.9(5) . .
C46 C48 C47 110.6(5) . .
N3 C48 C47 105.0(5) . .
C46 C48 C51 116.6(5) . .
N3 C48 C51 98.9(4) . .
C47 C48 C51 113.6(5) . .
C19 C20 C21 121.2(6) . .
C19 C20 H20 119.4 . .
C21 C20 H20 119.4 . .
O11 C34 C33 128.2(6) . .
O11 C34 C35 113.0(5) . .
C33 C34 C35 118.8(6) . .
F32 C41 F33 107.2(6) . .
F32 C41 F31 107.0(6) . .
F33 C41 F31 107.0(6) . .
F32 C41 C42 114.2(6) . .
F33 C41 C42 110.5(6) . .
F31 C41 C42 110.5(6) . .
C109 C110 C111 120.8(6) . .
C109 C110 H110 119.6 . .
C111 C110 H110 119.6 . .
C23 C22 C21 120.0(6) . .
C23 C22 H22 120.0 . .
C21 C22 H22 120.0 . .
N3 C52 N4 106.1(5) . .
N3 C52 C53 126.6(5) . .
N4 C52 C53 127.3(5) . .
C22 C23 C18 120.4(6) . .
C22 C23 H23 119.8 . .
C18 C23 H23 119.8 . .
C32 C33 C34 121.3(6) . .
C32 C33 H33 119.3 . .
C34 C33 H33 119.3 . .
C77 C78 C73 121.2(6) . .
C77 C78 H78 119.4 . .
C73 C78 H78 119.4 . .
O27 C97 C98 128.8(6) . .
O27 C97 C96 112.0(6) . .
C98 C97 C96 119.2(6) . .
C58 C57 C56 120.9(5) . .
C58 C57 H57 119.5 . .
C56 C57 H57 119.5 . .
C97 C98 C99 120.9(6) . .
C97 C98 H98 119.6 . .
C99 C98 H98 119.6 . .
F7 C11 F9 108.4(6) . .
F7 C11 F8 104.8(6) . .
F9 C11 F8 105.8(6) . .
F7 C11 C12 112.2(5) . .
F9 C11 C12 114.1(6) . .
F8 C11 C12 110.9(5) . .
O9 C17 C16 108.2(6) . .
O9 C17 H17A 110.1 . .
C16 C17 H17A 110.1 . .
O9 C17 H17B 110.1 . .
C16 C17 H17B 110.1 . .
H17A C17 H17B 108.4 . .
C20 C19 C18 119.8(6) . .
C20 C19 H19 120.1 . .
C18 C19 H19 120.1 . .
F47 C66 F48 106.7(6) . .
F47 C66 F46 107.7(6) . .
F48 C66 F46 107.0(6) . .
F47 C66 C67 111.2(6) . .
F48 C66 C67 113.3(6) . .
F46 C66 C67 110.6(5) . .
F29 C36 F28 107.9(6) . .
F29 C36 F30 107.1(5) . .
F28 C36 F30 106.1(5) . .
F29 C36 C37 112.1(5) . .
F28 C36 C37 110.1(5) . .
F30 C36 C37 113.3(5) . .
O31 C94 C93 128.4(6) . .
O31 C94 C95 114.0(6) . .
C93 C94 C95 117.5(6) . .
C113 C112 C111 120.1(6) . .
C113 C112 H112 119.9 . .
C111 C112 H112 119.9 . .
F21 C31 F20 108.2(6) . .
F21 C31 F19 107.0(6) . .
F20 C31 F19 105.1(5) . .
F21 C31 C32 111.3(5) . .
F20 C31 C32 114.2(5) . .
F19 C31 C32 110.6(5) . .
O28 C87 C88 128.0(6) . .
O28 C87 C86 114.3(6) . .
C88 C87 C86 117.6(6) . .
C51 C50 H50A 109.5 . .
C51 C50 H50B 109.5 . .
H50A C50 H50B 109.5 . .
C51 C50 H50C 109.5 . .
H50A C50 H50C 109.5 . .
H50B C50 H50C 109.5 . .
O14 C42 C43 128.4(6) . .
O14 C42 C41 113.9(6) . .
C43 C42 C41 117.7(6) . .
O15 C44 C43 129.3(6) . .
O15 C44 C45 112.7(5) . .
C43 C44 C45 118.0(6) . .
F60 C91 F59 107.3(7) . .
F60 C91 F58 107.6(6) . .
F59 C91 F58 106.5(6) . .
F60 C91 C92 111.1(6) . .
F59 C91 C92 113.2(6) . .
F58 C91 C92 110.9(6) . .
C55 C54 C53 121.7(5) . .
C55 C54 H54 119.1 . .
C53 C54 H54 119.1 . .
O34 C111 C110 115.3(6) . .
O34 C111 C112 125.7(6) . .
C110 C111 C112 119.0(6) . .
O18 C56 C57 124.9(5) . .
O18 C56 C55 115.5(5) . .
C57 C56 C55 119.6(6) . .
N6 C79 N5 107.8(5) . .
N6 C79 C76 127.3(6) . .
N5 C79 C76 124.8(6) . .
C84 C83 H83A 109.5 . .
C84 C83 H83B 109.5 . .
H83A C83 H83B 109.5 . .
C84 C83 H83C 109.5 . .
H83A C83 H83C 109.5 . .
H83B C83 H83C 109.5 . .
O21 C69 C68 127.8(6) . .
O21 C69 C70 113.8(6) . .
C68 C69 C70 118.4(6) . .
F49 C86 F50 106.3(7) . .
F49 C86 F51 107.6(6) . .
F50 C86 F51 107.3(7) . .
F49 C86 C87 114.8(7) . .
F50 C86 C87 111.9(6) . .
F51 C86 C87 108.7(6) . .
C28 C30 H30A 109.5 . .
C28 C30 H30B 109.5 . .
H30A C30 H30B 109.5 . .
C28 C30 H30C 109.5 . .
H30A C30 H30C 109.5 . .
H30B C30 H30C 109.5 . .
O30 C92 C93 128.5(6) . .
O30 C92 C91 113.6(6) . .
C93 C92 C91 118.0(6) . .
C102 C101 H10D 109.5 . .
C102 C101 H10E 109.5 . .
H10D C101 H10E 109.5 . .
C102 C101 H10F 109.5 . .
H10D C101 H10F 109.5 . .
H10E C101 H10F 109.5 . .
C75 C74 C73 119.3(6) . .
C75 C74 H74 120.3 . .
C73 C74 H74 120.3 . .
O4 C4 C3 128.4(6) . .
O4 C4 C5 112.8(6) . .
C3 C4 C5 118.7(6) . .
F43 C70 F44 107.1(7) . .
F43 C70 F45 108.1(7) . .
F44 C70 F45 104.3(6) . .
F43 C70 C69 111.1(6) . .
F44 C70 C69 112.7(5) . .
F45 C70 C69 113.1(7) . .
C37 C38 C39 121.3(6) . .
C37 C38 H38 119.4 . .
C39 C38 H38 119.4 . .
C92 C93 C94 121.2(6) . .
C92 C93 H93 119.4 . .
C94 C93 H93 119.4 . .
C80 C81 N5 110.2(5) . .
C80 C81 C82 111.4(6) . .
N5 C81 C82 104.6(5) . .
C80 C81 C84 116.2(6) . .
N5 C81 C84 99.4(5) . .
C82 C81 C84 113.6(5) . .
F25 C40 F27 108.1(6) . .
F25 C40 F26 105.3(6) . .
F27 C40 F26 107.3(5) . .
F25 C40 C39 111.6(5) . .
F27 C40 C39 110.1(5) . .
F26 C40 C39 114.2(6) . .
C105 C104 H10G 109.5 . .
C105 C104 H10H 109.5 . .
H10G C104 H10H 109.5 . .
C105 C104 H10I 109.5 . .
H10G C104 H10I 109.5 . .
H10H C104 H10I 109.5 . .
C69 C68 C67 121.4(6) . .
C69 C68 H68 119.3 . .
C67 C68 H68 119.3 . .
F53 C90 F54 108.5(7) . .
F53 C90 F52 106.9(6) . .
F54 C90 F52 106.5(6) . .
F53 C90 C89 112.3(5) . .
F54 C90 C89 110.0(5) . .
F52 C90 C89 112.4(6) . .
C89 C88 C87 121.9(6) . .
C89 C88 H88 119.0 . .
C87 C88 H88 119.0 . .
C27 C26 H26A 109.5 . .
C27 C26 H26B 109.5 . .
H26A C26 H26B 109.5 . .
C27 C26 H26C 109.5 . .
H26A C26 H26C 109.5 . .
H26B C26 H26C 109.5 . .
C27 C25 H25A 109.5 . .
C27 C25 H25B 109.5 . .
H25A C25 H25B 109.5 . .
C27 C25 H25C 109.5 . .
H25A C25 H25C 109.5 . .
H25B C25 H25C 109.5 . .
F40 C65 F41 106.7(6) . .
F40 C65 F42 107.5(6) . .
F41 C65 F42 107.7(6) . .
F40 C65 C64 113.3(5) . .
F41 C65 C64 112.1(6) . .
F42 C65 C64 109.3(6) . .
N2 C28 C30 110.8(5) . .
N2 C28 C29 106.0(5) . .
C30 C28 C29 109.8(6) . .
N2 C28 C27 98.8(5) . .
C30 C28 C27 116.1(6) . .
C29 C28 C27 114.4(5) . .
C48 C46 H46A 109.5 . .
C48 C46 H46B 109.5 . .
H46A C46 H46B 109.5 . .
C48 C46 H46C 109.5 . .
H46A C46 H46C 109.5 . .
H46B C46 H46C 109.5 . .
F13 C5 F15 108.2(8) . .
F13 C5 F14 107.0(7) . .
F15 C5 F14 108.0(7) . .
F13 C5 C4 111.3(6) . .
F15 C5 C4 112.5(7) . .
F14 C5 C4 109.6(7) . .
O26 C99 C98 128.7(6) . .
O26 C99 C100 113.6(7) . .
C98 C99 C100 117.7(6) . .
O18 C59 C60 105.7(5) . .
O18 C59 H59A 110.6 . .
C60 C59 H59A 110.6 . .
O18 C59 H59B 110.6 . .
C60 C59 H59B 110.6 . .
H59A C59 H59B 108.7 . .
F39 C61 F38 108.5(7) . .
F39 C61 F37 106.4(6) . .
F38 C61 F37 104.7(6) . .
F39 C61 C62 112.5(6) . .
F38 C61 C62 113.4(6) . .
F37 C61 C62 110.8(6) . .
C44 C43 C42 121.0(6) . .
C44 C43 H43 119.5 . .
C42 C43 H43 119.5 . .
F11 C15 F10 107.5(6) . .
F11 C15 F12 106.6(6) . .
F10 C15 F12 105.6(6) . .
F11 C15 C14 110.2(6) . .
F10 C15 C14 114.3(6) . .
F12 C15 C14 112.3(5) . .
F55 C95 F56 107.4(5) . .
F55 C95 F57 106.5(6) . .
F56 C95 F57 107.1(6) . .
F55 C95 C94 112.2(6) . .
F56 C95 C94 113.9(6) . .
F57 C95 C94 109.3(5) . .
O34 C114 C115 112.5(6) . .
O34 C114 H11A 109.1 . .
C115 C114 H11A 109.1 . .
O34 C114 H11B 109.1 . .
C115 C114 H11B 109.1 . .
H11A C114 H11B 107.8 . .
C28 C29 H29A 109.5 . .
C28 C29 H29B 109.5 . .
H29A C29 H29B 109.5 . .
C28 C29 H29C 109.5 . .
H29A C29 H29C 109.5 . .
H29B C29 H29C 109.5 . .
C81 C82 H82A 109.5 . .
C81 C82 H82B 109.5 . .
H82A C82 H82B 109.5 . .
C81 C82 H82C 109.5 . .
H82A C82 H82C 109.5 . .
H82B C82 H82C 109.5 . .
C4 C3 C2 120.1(6) . .
C4 C3 H3 119.9 . .
C2 C3 H3 119.9 . .
N1 C27 C25 111.6(5) . .
N1 C27 C26 105.8(5) . .
C25 C27 C26 110.6(6) . .
N1 C27 C28 99.9(5) . .
C25 C27 C28 114.7(6) . .
C26 C27 C28 113.4(5) . .
F16 C1 F18 108.5(7) . .
F16 C1 F17 106.4(7) . .
F18 C1 F17 107.3(9) . .
F16 C1 C2 113.5(7) . .
F18 C1 C2 111.3(6) . .
F17 C1 C2 109.7(7) . .
C84 C85 H85A 109.5 . .
C84 C85 H85B 109.5 . .
H85A C85 H85B 109.5 . .
C84 C85 H85C 109.5 . .
H85A C85 H85C 109.5 . .
H85B C85 H85C 109.5 . .
F5 C10 F4 108.6(6) . .
F5 C10 F6 106.0(5) . .
F4 C10 F6 105.9(6) . .
F5 C10 C9 112.8(6) . .
F4 C10 C9 113.5(5) . .
F6 C10 C9 109.6(6) . .
C109 C108 C113 118.7(6) . .
C109 C108 C107 122.0(5) . .
C113 C108 C107 119.2(6) . .
N7 C102 C103 106.3(6) . .
N7 C102 C101 109.7(5) . .
C103 C102 C101 112.0(6) . .
N7 C102 C105 100.1(5) . .
C103 C102 C105 114.5(6) . .
C101 C102 C105 113.3(6) . .
C59 C60 H60A 109.5 . .
C59 C60 H60B 109.5 . .
H60A C60 H60B 109.5 . .
C59 C60 H60C 109.5 . .
H60A C60 H60C 109.5 . .
H60B C60 H60C 109.5 . .
F22 C35 F24 107.6(5) . .
F22 C35 F23 107.7(5) . .
F24 C35 F23 106.8(5) . .
F22 C35 C34 113.5(5) . .
F24 C35 C34 110.4(5) . .
F23 C35 C34 110.5(5) . .
C12 C13 C14 121.2(6) . .
C12 C13 H13 119.4 . .
C14 C13 H13 119.4 . .
C51 C49 H49A 109.5 . .
C51 C49 H49B 109.5 . .
H49A C49 H49B 109.5 . .
C51 C49 H49C 109.5 . .
H49A C49 H49C 109.5 . .
H49B C49 H49C 109.5 . .
C102 C103 H10J 109.5 . .
C102 C103 H10K 109.5 . .
H10J C103 H10K 109.5 . .
C102 C103 H10L 109.5 . .
H10J C103 H10L 109.5 . .
H10K C103 H10L 109.5 . .
C81 C80 H80A 109.5 . .
C81 C80 H80B 109.5 . .
H80A C80 H80B 109.5 . .
C81 C80 H80C 109.5 . .
H80A C80 H80C 109.5 . .
H80B C80 H80C 109.5 . .
N6 C84 C85 109.9(5) . .
N6 C84 C83 106.4(6) . .
C85 C84 C83 110.8(6) . .
N6 C84 C81 100.6(5) . .
C85 C84 C81 115.6(6) . .
C83 C84 C81 112.7(5) . .
C62 C63 C64 120.4(6) . .
C62 C63 H63 119.8 . .
C64 C63 H63 119.8 . .
F63 C96 F62 107.8(7) . .
F63 C96 F61 106.1(6) . .
F62 C96 F61 104.6(6) . .
F63 C96 C97 110.8(6) . .
F62 C96 C97 111.8(5) . .
F61 C96 C97 115.2(6) . .
O25 C72 C71 107.3(6) . .
O25 C72 H72A 110.2 . .
C71 C72 H72A 110.2 . .
O25 C72 H72B 110.2 . .
C71 C72 H72B 110.2 . .
H72A C72 H72B 108.5 . .
C114 C115 H11C 109.5 . .
C114 C115 H11D 109.5 . .
H11C C115 H11D 109.5 . .
C114 C115 H11E 109.5 . .
H11C C115 H11E 109.5 . .
H11D C115 H11E 109.5 . .
F66 C100 F64 108.9(7) . .
F66 C100 F65 106.1(8) . .
F64 C100 F65 104.9(8) . .
F66 C100 C99 111.4(7) . .
F64 C100 C99 114.1(7) . .
F65 C100 C99 111.0(6) . .
N8 C105 C106 109.9(5) . .
N8 C105 C104 106.1(5) . .
C106 C105 C104 110.6(6) . .
N8 C105 C102 99.8(5) . .
C106 C105 C102 115.1(5) . .
C104 C105 C102 114.4(6) . .
C17 C16 H16A 109.5 . .
C17 C16 H16B 109.5 . .
H16A C16 H16B 109.5 . .
C17 C16 H16C 109.5 . .
H16A C16 H16C 109.5 . .
H16B C16 H16C 109.5 . .
C9 C8 C7 121.5(6) . .
C9 C8 H8 119.3 . .
C7 C8 H8 119.3 . .
C72 C71 H71A 109.5 . .
C72 C71 H71B 109.5 . .
H71A C71 H71B 109.5 . .
C72 C71 H71C 109.5 . .
H71A C71 H71C 109.5 . .
H71B C71 H71C 109.5 . .
C48 C47 H47A 109.5 . .
C48 C47 H47B 109.5 . .
H47A C47 H47B 109.5 . .
C48 C47 H47C 109.5 . .
H47A C47 H47C 109.5 . .
H47B C47 H47C 109.5 . .

loop_
_geom_bond_atom_site_label_1
_geom_bond_atom_site_label_2
_geom_bond_distance
_geom_bond_site_symmetry_2
Dy2 O13 2.327(4) .
Dy2 O11 2.332(4) .
Dy2 O15 2.347(4) .
Dy2 O16 2.357(4) .
Dy2 O12 2.365(4) .
Dy2 O14 2.366(4) .
Dy2 O10 2.385(4) .
Dy2 O8 2.391(4) .
Dy3 O27 2.330(4) .
Dy3 O30 2.330(4) .
Dy3 O29 2.334(4) .
Dy3 O24 2.349(4) .
Dy3 O28 2.353(4) .
Dy3 O31 2.377(4) .
Dy3 O26 2.383(4) .
Dy3 O32 2.401(4) .
Dy1 O5 2.339(4) .
Dy1 O2 2.339(4) .
Dy1 O33 2.342(4) 1_645
Dy1 O4 2.357(4) .
Dy1 O6 2.366(4) .
Dy1 O1 2.366(4) .
Dy1 O7 2.382(4) .
Dy1 O3 2.393(4) .
Cu1 O20 1.932(4) .
Cu1 O22 1.937(4) .
Cu1 O21 1.938(4) .
Cu1 O19 1.944(4) .
Cu1 O17 2.429(4) .
Cu1 O23 2.502(4) .
O22 C67 1.272(8) .
O3 C2 1.238(7) .
O14 C42 1.261(8) .
O21 C69 1.253(7) .
O20 C64 1.250(8) .
F19 C31 1.348(7) .
O1 C7 1.269(7) .
F30 C36 1.348(7) .
O13 C37 1.264(7) .
F41 C65 1.325(8) .
F24 C35 1.329(7) .
O19 C62 1.262(8) .
O9 C18 1.373(7) .
O9 C17 1.430(7) .
O16 N3 1.303(6) .
N4 O17 1.281(6) .
N4 C52 1.372(7) .
N4 C51 1.499(7) .
O27 C97 1.249(7) .
O32 N7 1.293(6) .
F12 C15 1.349(8) .
O6 C14 1.261(7) .
O5 C12 1.258(7) .
O8 N2 1.297(6) .
F55 C95 1.326(8) .
O33 N8 1.301(6) .
O33 Dy1 2.342(4) 1_465
F28 C36 1.340(8) .
F8 C11 1.335(8) .
F6 C10 1.346(8) .
F26 C40 1.320(7) .
F29 C36 1.333(8) .
O30 C92 1.268(7) .
O15 C44 1.255(7) .
O31 C94 1.245(8) .
O11 C34 1.248(7) .
F23 C35 1.338(7) .
O4 C4 1.252(7) .
O10 C32 1.258(7) .
F53 C90 1.315(8) .
N5 O23 1.275(7) .
N5 C79 1.358(8) .
N5 C81 1.522(8) .
C107 N8 1.358(7) .
C107 N7 1.359(7) .
C107 C108 1.438(8) .
F35 C45 1.333(7) .
F5 C10 1.316(8) .
O18 C56 1.362(7) .
O18 C59 1.451(7) .
O34 C111 1.354(7) .
O34 C114 1.440(7) .
O2 C9 1.257(7) .
F10 C15 1.333(8) .
O29 C89 1.282(7) .
F7 C11 1.317(7) .
F47 C66 1.323(8) .
N6 O24 1.296(6) .
N6 C79 1.336(8) .
N6 C84 1.504(8) .
F34 C45 1.327(8) .
N3 C52 1.346(7) .
N3 C48 1.517(7) .
F44 C70 1.311(8) .
F31 C41 1.346(8) .
N7 C102 1.498(8) .
F32 C41 1.319(8) .
O7 N1 1.291(6) .
N1 C24 1.359(8) .
N1 C27 1.505(7) .
O28 C87 1.268(7) .
C55 C54 1.374(8) .
C55 C56 1.404(8) .
C55 H55 0.9300 .
C18 C19 1.393(9) .
C18 C23 1.393(9) .
N2 C24 1.347(8) .
N2 C28 1.514(8) .
N8 C105 1.498(7) .
O12 C39 1.249(7) .
C9 C8 1.378(9) .
C9 C10 1.538(8) .
F36 C45 1.316(8) .
C77 C78 1.366(9) .
C77 C76 1.414(9) .
C77 H77 0.9300 .
O26 C99 1.244(7) .
F58 C91 1.337(8) .
F59 C91 1.337(8) .
F20 C31 1.333(8) .
C24 C21 1.462(8) .
C2 C3 1.405(10) .
C2 C1 1.565(10) .
C7 C8 1.381(9) .
C7 C6 1.542(8) .
F11 C15 1.331(8) .
F52 C90 1.340(8) .
C106 C105 1.517(8) .
C106 H10A 0.9600 .
C106 H10B 0.9600 .
C106 H10C 0.9600 .
F57 C95 1.334(8) .
C53 C54 1.394(8) .
C53 C58 1.413(8) .
C53 C52 1.445(8) .
C12 C13 1.386(9) .
C12 C11 1.538(9) .
F42 C65 1.327(8) .
F33 C41 1.331(8) .
C32 C33 1.379(9) .
C32 C31 1.547(8) .
F25 C40 1.311(8) .
F56 C95 1.329(8) .
O25 C73 1.362(8) .
O25 C72 1.448(8) .
C109 C110 1.379(9) .
C109 C108 1.404(8) .
C109 H109 0.9300 .
F46 C66 1.341(7) .
F48 C66 1.330(8) .
F49 C86 1.315(9) .
C58 C57 1.375(8) .
C58 H58 0.9300 .
C6 F2 1.336(8) .
C6 F3 1.338(8) .
C6 F1 1.341(8) .
F60 C91 1.325(8) .
F16 C1 1.291(8) .
F40 C65 1.325(8) .
C39 C38 1.389(9) .
C39 C40 1.534(9) .
C64 C63 1.401(9) .
C64 C65 1.532(9) .
C21 C20 1.397(8) .
C21 C22 1.402(9) .
C89 C88 1.375(9) .
C89 C90 1.533(9) .
C62 C63 1.388(9) .
C62 C61 1.532(9) .
C113 C112 1.382(9) .
C113 C108 1.406(8) .
C113 H113 0.9300 .
C37 C38 1.383(9) .
C37 C36 1.537(9) .
C45 C44 1.541(8) .
C51 C50 1.511(8) .
C51 C49 1.534(8) .
C51 C48 1.567(8) .
C75 C76 1.374(9) .
C75 C74 1.391(9) .
C75 H75 0.9300 .
F50 C86 1.337(9) .
F54 C90 1.334(8) .
C67 C68 1.388(9) .
C67 C66 1.535(9) .
C76 C79 1.473(8) .
C73 C74 1.403(9) .
C73 C78 1.405(9) .
F39 C61 1.307(9) .
C14 C13 1.394(9) .
C14 C15 1.532(9) .
C48 C46 1.511(8) .
C48 C47 1.530(8) .
F22 C35 1.323(7) .
C20 C19 1.379(9) .
C20 H20 0.9300 .
F21 C31 1.309(7) .
C34 C33 1.384(9) .
C34 C35 1.545(9) .
F9 C11 1.319(8) .
F62 C96 1.307(8) .
C41 C42 1.537(8) .
C110 C111 1.402(9) .
C110 H110 0.9300 .
C22 C23 1.388(9) .
C22 H22 0.9300 .
F51 C86 1.343(8) .
C23 H23 0.9300 .
C33 H33 0.9300 .
C78 H78 0.9300 .
C97 C98 1.389(10) .
C97 C96 1.537(9) .
C57 C56 1.395(8) .
C57 H57 0.9300 .
F37 C61 1.315(8) .
F61 C96 1.321(7) .
F63 C96 1.299(8) .
C98 C99 1.397(10) .
C98 H98 0.9300 .
C17 C16 1.504(9) .
C17 H17A 0.9700 .
C17 H17B 0.9700 .
F13 C5 1.318(10) .
C19 H19 0.9300 .
C94 C93 1.399(9) .
C94 C95 1.539(8) .
C112 C111 1.403(9) .
C112 H112 0.9300 .
C87 C88 1.385(9) .
C87 C86 1.533(9) .
C50 H50A 0.9600 .
C50 H50B 0.9600 .
C50 H50C 0.9600 .
C42 C43 1.397(9) .
F15 C5 1.318(8) .
C44 C43 1.382(9) .
C91 C92 1.528(9) .
C54 H54 0.9300 .
C83 C84 1.522(9) .
C83 H83A 0.9600 .
C83 H83B 0.9600 .
C83 H83C 0.9600 .
C69 C68 1.386(9) .
C69 C70 1.533(9) .
C30 C28 1.531(8) .
C30 H30A 0.9600 .
C30 H30B 0.9600 .
C30 H30C 0.9600 .
C92 C93 1.396(9) .
C101 C102 1.519(9) .
C101 H10D 0.9600 .
C101 H10E 0.9600 .
C101 H10F 0.9600 .
C74 H74 0.9300 .
C4 C3 1.382(10) .
C4 C5 1.557(9) .
C70 F43 1.285(9) .
C70 F45 1.316(9) .
C38 H38 0.9300 .
F65 C100 1.313(9) .
C93 H93 0.9300 .
C81 C80 1.497(9) .
C81 C82 1.543(9) .
C81 C84 1.547(10) .
C40 F27 1.318(8) .
C104 C105 1.519(9) .
C104 H10G 0.9600 .
C104 H10H 0.9600 .
C104 H10I 0.9600 .
C68 H68 0.9300 .
C88 H88 0.9300 .
C26 C27 1.539(9) .
C26 H26A 0.9600 .
C26 H26B 0.9600 .
C26 H26C 0.9600 .
C25 C27 1.520(8) .
C25 H25A 0.9600 .
C25 H25B 0.9600 .
C25 H25C 0.9600 .
C28 C29 1.539(9) .
C28 C27 1.540(9) .
C46 H46A 0.9600 .
C46 H46B 0.9600 .
C46 H46C 0.9600 .
C5 F14 1.328(10) .
C99 C100 1.544(9) .
C59 C60 1.514(9) .
C59 H59A 0.9700 .
C59 H59B 0.9700 .
F64 C100 1.307(10) .
C61 F38 1.314(8) .
C43 H43 0.9300 .
C114 C115 1.481(11) .
C114 H11A 0.9700 .
C114 H11B 0.9700 .
C29 H29A 0.9600 .
C29 H29B 0.9600 .
C29 H29C 0.9600 .
C82 H82A 0.9600 .
C82 H82B 0.9600 .
C82 H82C 0.9600 .
F66 C100 1.297(10) .
C3 H3 0.9300 .
C1 F18 1.291(10) .
C1 F17 1.297(10) .
C85 C84 1.521(9) .
C85 H85A 0.9600 .
C85 H85B 0.9600 .
C85 H85C 0.9600 .
C10 F4 1.320(8) .
C102 C103 1.507(9) .
C102 C105 1.560(8) .
C60 H60A 0.9600 .
C60 H60B 0.9600 .
C60 H60C 0.9600 .
C13 H13 0.9300 .
C49 H49A 0.9600 .
C49 H49B 0.9600 .
C49 H49C 0.9600 .
C103 H10J 0.9600 .
C103 H10K 0.9600 .
C103 H10L 0.9600 .
C80 H80A 0.9600 .
C80 H80B 0.9600 .
C80 H80C 0.9600 .
C63 H63 0.9300 .
C72 C71 1.491(10) .
C72 H72A 0.9700 .
C72 H72B 0.9700 .
C115 H11C 0.9600 .
C115 H11D 0.9600 .
C115 H11E 0.9600 .
C16 H16A 0.9600 .
C16 H16B 0.9600 .
C16 H16C 0.9600 .
C8 H8 0.9300 .
C71 H71A 0.9600 .
C71 H71B 0.9600 .
C71 H71C 0.9600 .
C47 H47A 0.9600 .
C47 H47B 0.9600 .
C47 H47C 0.9600 .

loop_
_geom_torsion_atom_site_label_1
_geom_torsion_atom_site_label_2
_geom_torsion_atom_site_label_3
_geom_torsion_atom_site_label_4
_geom_torsion
_geom_torsion_site_symmetry_1
O20 Cu1 O22 C67 -100.9(8) .
O21 Cu1 O22 C67 -6.1(5) .
O19 Cu1 O22 C67 161.8(5) .
O17 Cu1 O22 C67 75.3(5) .
O23 Cu1 O22 C67 -102.5(5) .
O5 Dy1 O3 C2 -25.0(7) .
O2 Dy1 O3 C2 161.9(6) .
O33 Dy1 O3 C2 -91.7(6) 1_645
O4 Dy1 O3 C2 -8.6(6) .
O6 Dy1 O3 C2 107.8(6) .
O1 Dy1 O3 C2 -145.8(5) .
O7 Dy1 O3 C2 70.2(6) .
O13 Dy2 O14 C42 -34.8(7) .
O11 Dy2 O14 C42 156.4(6) .
O15 Dy2 O14 C42 -11.1(5) .
O16 Dy2 O14 C42 60.8(5) .
O12 Dy2 O14 C42 112.5(5) .
O10 Dy2 O14 C42 -147.8(5) .
O8 Dy2 O14 C42 -90.4(6) .
O20 Cu1 O21 C69 174.7(5) .
O22 Cu1 O21 C69 10.9(5) .
O19 Cu1 O21 C69 -89.1(10) .
O17 Cu1 O21 C69 -81.7(5) .
O23 Cu1 O21 C69 99.2(5) .
O22 Cu1 O20 C64 -83.9(8) .
O21 Cu1 O20 C64 -179.4(5) .
O19 Cu1 O20 C64 12.9(5) .
O17 Cu1 O20 C64 100.0(5) .
O23 Cu1 O20 C64 -82.2(5) .
O5 Dy1 O1 C7 140.9(6) .
O2 Dy1 O1 C7 -19.7(5) .
O33 Dy1 O1 C7 -126.2(6) 1_645
O4 Dy1 O1 C7 -177.3(5) .
O6 Dy1 O1 C7 65.3(5) .
O7 Dy1 O1 C7 38.3(6) .
O3 Dy1 O1 C7 -72.4(6) .
O11 Dy2 O13 C37 -30.9(6) .
O15 Dy2 O13 C37 142.4(6) .
O16 Dy2 O13 C37 78.1(5) .
O12 Dy2 O13 C37 9.0(5) .
O14 Dy2 O13 C37 165.9(5) .
O10 Dy2 O13 C37 -68.3(5) .
O8 Dy2 O13 C37 -142.7(5) .
O20 Cu1 O19 C62 -5.9(5) .
O22 Cu1 O19 C62 158.1(5) .
O21 Cu1 O19 C62 -101.5(10) .
O17 Cu1 O19 C62 -108.8(5) .
O23 Cu1 O19 C62 70.2(5) .
O13 Dy2 O16 N3 -90.4(5) .
O11 Dy2 O16 N3 52.5(5) .
O15 Dy2 O16 N3 -159.3(5) .
O12 Dy2 O16 N3 -21.7(5) .
O14 Dy2 O16 N3 123.6(5) .
O10 Dy2 O16 N3 -7.3(7) .
O8 Dy2 O16 N3 166.7(5) .
O30 Dy3 O27 C97 -12.4(8) .
O29 Dy3 O27 C97 174.7(6) .
O24 Dy3 O27 C97 -73.2(6) .
O28 Dy3 O27 C97 -129.9(6) .
O31 Dy3 O27 C97 129.4(6) .
O26 Dy3 O27 C97 5.3(6) .
O32 Dy3 O27 C97 75.6(6) .
O27 Dy3 O32 N7 109.8(5) .
O30 Dy3 O32 N7 -99.5(5) .
O29 Dy3 O32 N7 39.7(5) .
O24 Dy3 O32 N7 155.7(5) .
O28 Dy3 O32 N7 -26.4(7) .
O31 Dy3 O32 N7 -29.8(5) .
O26 Dy3 O32 N7 -173.5(6) .
C52 N4 O17 Cu1 78.3(7) .
C51 N4 O17 Cu1 -111.6(5) .
O20 Cu1 O17 N4 -97.4(5) .
O22 Cu1 O17 N4 83.7(5) .
O21 Cu1 O17 N4 176.6(5) .
O19 Cu1 O17 N4 -5.0(5) .
O23 Cu1 O17 N4 -161(3) .
O5 Dy1 O6 C14 -10.7(5) .
O2 Dy1 O6 C14 146.0(5) .
O33 Dy1 O6 C14 51.8(6) 1_645
O4 Dy1 O6 C14 -64.8(6) .
O1 Dy1 O6 C14 71.4(5) .
O7 Dy1 O6 C14 -124.9(5) .
O3 Dy1 O6 C14 -162.1(5) .
O2 Dy1 O5 C12 -36.7(7) .
O33 Dy1 O5 C12 -143.7(5) 1_645
O4 Dy1 O5 C12 138.2(6) .
O6 Dy1 O5 C12 5.8(5) .
O1 Dy1 O5 C12 -70.1(5) .
O7 Dy1 O5 C12 72.3(6) .
O3 Dy1 O5 C12 154.7(5) .
O13 Dy2 O8 N2 51.4(5) .
O11 Dy2 O8 N2 -90.9(5) .
O15 Dy2 O8 N2 126.9(5) .
O16 Dy2 O8 N2 159.7(5) .
O12 Dy2 O8 N2 -5.3(7) .
O14 Dy2 O8 N2 -155.5(5) .
O10 Dy2 O8 N2 -23.6(5) .
O27 Dy3 O30 C92 176.2(5) .
O29 Dy3 O30 C92 -13.7(7) .
O24 Dy3 O30 C92 -128.0(6) .
O28 Dy3 O30 C92 -55.1(6) .
O31 Dy3 O30 C92 25.5(5) .
O26 Dy3 O30 C92 158.8(6) .
O32 Dy3 O30 C92 93.3(6) .
O13 Dy2 O15 C44 -178.3(6) .
O11 Dy2 O15 C44 -5.5(7) .
O16 Dy2 O15 C44 -67.9(5) .
O12 Dy2 O15 C44 -120.1(5) .
O14 Dy2 O15 C44 14.8(5) .
O10 Dy2 O15 C44 134.2(5) .
O8 Dy2 O15 C44 89.3(5) .
O27 Dy3 O31 C94 176.3(5) .
O30 Dy3 O31 C94 -21.9(5) .
O29 Dy3 O31 C94 131.3(6) .
O24 Dy3 O31 C94 45.1(7) .
O28 Dy3 O31 C94 54.8(5) .
O26 Dy3 O31 C94 -84.1(6) .
O32 Dy3 O31 C94 -127.1(6) .
O13 Dy2 O11 C34 -26.6(6) .
O15 Dy2 O11 C34 164.3(5) .
O16 Dy2 O11 C34 -139.6(5) .
O12 Dy2 O11 C34 -66.2(5) .
O14 Dy2 O11 C34 143.8(6) .
O10 Dy2 O11 C34 11.3(5) .
O8 Dy2 O11 C34 79.6(5) .
O5 Dy1 O4 C4 175.6(6) .
O2 Dy1 O4 C4 -9.4(7) .
O33 Dy1 O4 C4 82.3(6) 1_645
O6 Dy1 O4 C4 -129.1(6) .
O1 Dy1 O4 C4 131.9(6) .
O7 Dy1 O4 C4 -69.2(6) .
O3 Dy1 O4 C4 6.4(6) .
O13 Dy2 O10 C32 141.8(5) .
O11 Dy2 O10 C32 -14.4(5) .
O15 Dy2 O10 C32 -170.7(4) .
O16 Dy2 O10 C32 50.2(6) .
O12 Dy2 O10 C32 64.7(5) .
O14 Dy2 O10 C32 -69.7(5) .
O8 Dy2 O10 C32 -125.6(5) .
O5 Dy1 O2 C9 -21.1(7) .
O33 Dy1 O2 C9 82.5(6) 1_645
O4 Dy1 O2 C9 167.2(5) .
O6 Dy1 O2 C9 -62.0(6) .
O1 Dy1 O2 C9 13.2(5) .
O7 Dy1 O2 C9 -136.4(6) .
O3 Dy1 O2 C9 151.5(6) .
O27 Dy3 O29 C89 145.9(6) .
O30 Dy3 O29 C89 -29.0(6) .
O24 Dy3 O29 C89 81.6(5) .
O28 Dy3 O29 C89 12.5(5) .
O31 Dy3 O29 C89 -68.6(5) .
O26 Dy3 O29 C89 163.3(5) .
O32 Dy3 O29 C89 -137.5(5) .
Dy2 O16 N3 C52 83.0(7) .
Dy2 O16 N3 C48 -108.0(6) .
Dy3 O32 N7 C107 91.3(7) .
Dy3 O32 N7 C102 -98.6(6) .
N8 C107 N7 O32 -179.9(5) .
C108 C107 N7 O32 -1.6(10) .
N8 C107 N7 C102 9.4(7) .
C108 C107 N7 C102 -172.3(6) .
O5 Dy1 O7 N1 -88.0(6) .
O2 Dy1 O7 N1 58.9(6) .
O33 Dy1 O7 N1 160.8(5) 1_645
O4 Dy1 O7 N1 -151.4(6) .
O6 Dy1 O7 N1 -22.1(5) .
O1 Dy1 O7 N1 4.8(7) .
O3 Dy1 O7 N1 132.7(6) .
Dy1 O7 N1 C24 81.1(7) .
Dy1 O7 N1 C27 -109.3(6) .
O27 Dy3 O28 C87 -69.2(6) .
O30 Dy3 O28 C87 137.4(5) .
O29 Dy3 O28 C87 -14.6(5) .
O24 Dy3 O28 C87 -124.3(5) .
O31 Dy3 O28 C87 60.6(5) .
O26 Dy3 O28 C87 -169.8(5) .
O32 Dy3 O28 C87 57.2(6) .
C17 O9 C18 C19 -168.1(5) .
C17 O9 C18 C23 11.2(9) .
Dy2 O8 N2 C24 82.4(7) .
Dy2 O8 N2 C28 -106.5(6) .
Dy1 O33 N8 C107 91.5(8) 1_465
Dy1 O33 N8 C105 -101.9(7) 1_465
N7 C107 N8 O33 176.9(5) .
C108 C107 N8 O33 -1.4(10) .
N7 C107 N8 C105 9.4(7) .
C108 C107 N8 C105 -168.8(6) .
O13 Dy2 O12 C39 -11.0(5) .
O11 Dy2 O12 C39 144.0(5) .
O15 Dy2 O12 C39 -70.0(5) .
O16 Dy2 O12 C39 -120.3(5) .
O14 Dy2 O12 C39 -173.1(5) .
O10 Dy2 O12 C39 67.8(5) .
O8 Dy2 O12 C39 49.4(6) .
Dy1 O2 C9 C8 -5.5(10) .
Dy1 O2 C9 C10 174.4(4) .
C79 N5 O23 Cu1 79.6(7) .
C81 N5 O23 Cu1 -108.4(5) .
O20 Cu1 O23 N5 166.2(5) .
O22 Cu1 O23 N5 -14.2(5) .
O21 Cu1 O23 N5 -107.4(5) .
O19 Cu1 O23 N5 74.4(5) .
O17 Cu1 O23 N5 -129(4) .
C79 N6 O24 Dy3 85.1(8) .
C84 N6 O24 Dy3 -107.0(7) .
O27 Dy3 O24 N6 -159.0(6) .
O30 Dy3 O24 N6 46.1(6) .
O29 Dy3 O24 N6 -94.3(6) .
O28 Dy3 O24 N6 -26.1(6) .
O31 Dy3 O24 N6 -16.3(8) .
O26 Dy3 O24 N6 123.3(6) .
O32 Dy3 O24 N6 152.8(6) .
O27 Dy3 O26 C99 -1.3(5) .
O30 Dy3 O26 C99 170.0(6) .
O29 Dy3 O26 C99 -18.5(7) .
O24 Dy3 O26 C99 73.1(6) .
O28 Dy3 O26 C99 118.8(6) .
O31 Dy3 O26 C99 -129.8(5) .
O32 Dy3 O26 C99 -85.7(6) .
O8 N2 C24 N1 -176.9(5) .
C28 N2 C24 N1 11.3(7) .
O8 N2 C24 C21 1.7(10) .
C28 N2 C24 C21 -170.0(6) .
O7 N1 C24 N2 -178.6(5) .
C27 N1 C24 N2 11.0(7) .
O7 N1 C24 C21 2.7(9) .
C27 N1 C24 C21 -167.6(6) .
Dy1 O3 C2 C3 7.9(11) .
Dy1 O3 C2 C1 -174.1(4) .
Dy1 O1 C7 C8 19.9(10) .
Dy1 O1 C7 C6 -160.6(4) .
Dy1 O5 C12 C13 -0.8(10) .
Dy1 O5 C12 C11 -179.7(4) .
Dy2 O10 C32 C33 14.2(9) .
Dy2 O10 C32 C31 -163.1(4) .
C54 C53 C58 C57 -1.6(9) .
C52 C53 C58 C57 177.8(6) .
O1 C7 C6 F2 -65.9(7) .
C8 C7 C6 F2 113.7(7) .
O1 C7 C6 F3 173.7(6) .
C8 C7 C6 F3 -6.7(9) .
O1 C7 C6 F1 53.4(8) .
C8 C7 C6 F1 -127.0(7) .
Dy2 O12 C39 C38 10.1(10) .
Dy2 O12 C39 C40 -168.5(4) .
Cu1 O20 C64 C63 -14.7(9) .
Cu1 O20 C64 C65 163.0(4) .
N2 C24 C21 C20 -151.2(6) .
N1 C24 C21 C20 27.2(9) .
N2 C24 C21 C22 29.2(9) .
N1 C24 C21 C22 -152.4(6) .
Dy3 O29 C89 C88 -8.7(10) .
Dy3 O29 C89 C90 167.6(4) .
Cu1 O19 C62 C63 -0.5(10) .
Cu1 O19 C62 C61 179.5(4) .
Dy2 O13 C37 C38 -5.8(10) .
Dy2 O13 C37 C36 171.5(4) .
O17 N4 C51 C50 45.5(7) .
C52 N4 C51 C50 -143.3(5) .
O17 N4 C51 C49 -75.5(6) .
C52 N4 C51 C49 95.7(6) .
O17 N4 C51 C48 166.9(5) .
C52 N4 C51 C48 -21.9(6) .
Cu1 O22 C67 C68 -0.5(9) .
Cu1 O22 C67 C66 -179.9(4) .
C74 C75 C76 C77 -1.3(9) .
C74 C75 C76 C79 175.8(5) .
C78 C77 C76 C75 -0.1(9) .
C78 C77 C76 C79 -177.2(5) .
C72 O25 C73 C74 12.4(9) .
C72 O25 C73 C78 -166.6(6) .
Dy1 O6 C14 C13 11.4(10) .
Dy1 O6 C14 C15 -167.7(4) .
O16 N3 C48 C46 42.6(7) .
C52 N3 C48 C46 -147.2(5) .
O16 N3 C48 C47 -76.9(6) .
C52 N3 C48 C47 93.3(6) .
O16 N3 C48 C51 165.6(5) .
C52 N3 C48 C51 -24.2(6) .
N4 C51 C48 C46 143.6(5) .
C50 C51 C48 C46 -98.8(6) .
C49 C51 C48 C46 30.4(7) .
N4 C51 C48 N3 24.8(5) .
C50 C51 C48 N3 142.4(5) .
C49 C51 C48 N3 -88.4(6) .
N4 C51 C48 C47 -85.9(6) .
C50 C51 C48 C47 31.6(7) .
C49 C51 C48 C47 160.9(5) .
C22 C21 C20 C19 0.8(9) .
C24 C21 C20 C19 -178.8(5) .
Dy2 O11 C34 C33 -7.1(10) .
Dy2 O11 C34 C35 172.1(4) .
C108 C109 C110 C111 1.1(10) .
C20 C21 C22 C23 -2.0(9) .
C24 C21 C22 C23 177.6(5) .
O16 N3 C52 N4 -178.9(5) .
C48 N3 C52 N4 11.6(7) .
O16 N3 C52 C53 2.4(9) .
C48 N3 C52 C53 -167.1(6) .
O17 N4 C52 N3 178.5(5) .
C51 N4 C52 N3 7.6(7) .
O17 N4 C52 C53 -2.8(10) .
C51 N4 C52 C53 -173.7(6) .
C54 C53 C52 N3 29.3(9) .
C58 C53 C52 N3 -150.1(6) .
C54 C53 C52 N4 -149.1(6) .
C58 C53 C52 N4 31.4(9) .
C21 C22 C23 C18 0.6(9) .
O9 C18 C23 C22 -177.2(5) .
C19 C18 C23 C22 2.0(9) .
O10 C32 C33 C34 -2.5(10) .
C31 C32 C33 C34 174.8(5) .
O11 C34 C33 C32 -1.5(10) .
C35 C34 C33 C32 179.3(5) .
C76 C77 C78 C73 0.8(9) .
O25 C73 C78 C77 178.9(5) .
C74 C73 C78 C77 -0.2(9) .
Dy3 O27 C97 C98 -7.5(11) .
Dy3 O27 C97 C96 174.3(4) .
C53 C58 C57 C56 0.4(9) .
O27 C97 C98 C99 3.3(12) .
C96 C97 C98 C99 -178.6(6) .
O5 C12 C11 F7 -55.7(7) .
C13 C12 C11 F7 125.3(6) .
O5 C12 C11 F9 -179.5(6) .
C13 C12 C11 F9 1.4(9) .
O5 C12 C11 F8 61.1(7) .
C13 C12 C11 F8 -117.9(6) .
C18 O9 C17 C16 165.6(5) .
C21 C20 C19 C18 1.9(9) .
O9 C18 C19 C20 176.0(5) .
C23 C18 C19 C20 -3.3(9) .
O22 C67 C66 F47 -52.7(7) .
C68 C67 C66 F47 127.8(6) .
O22 C67 C66 F48 -172.9(5) .
C68 C67 C66 F48 7.6(9) .
O22 C67 C66 F46 66.9(8) .
C68 C67 C66 F46 -112.6(7) .
O13 C37 C36 F29 42.2(8) .
C38 C37 C36 F29 -140.2(6) .
O13 C37 C36 F28 -77.9(7) .
C38 C37 C36 F28 99.7(7) .
O13 C37 C36 F30 163.5(5) .
C38 C37 C36 F30 -18.9(8) .
Dy3 O31 C94 C93 14.5(10) .
Dy3 O31 C94 C95 -161.9(4) .
C108 C113 C112 C111 0.4(10) .
O10 C32 C31 F21 73.6(7) .
C33 C32 C31 F21 -104.0(7) .
O10 C32 C31 F20 -163.5(5) .
C33 C32 C31 F20 18.8(8) .
O10 C32 C31 F19 -45.2(7) .
C33 C32 C31 F19 137.1(6) .
Dy3 O28 C87 C88 13.4(10) .
Dy3 O28 C87 C86 -164.2(4) .
Dy2 O14 C42 C43 4.7(10) .
Dy2 O14 C42 C41 -173.8(4) .
F32 C41 C42 O14 -165.0(6) .
F33 C41 C42 O14 74.1(8) .
F31 C41 C42 O14 -44.2(8) .
F32 C41 C42 C43 16.3(9) .
F33 C41 C42 C43 -104.7(7) .
F31 C41 C42 C43 137.0(6) .
Dy2 O15 C44 C43 -12.7(10) .
Dy2 O15 C44 C45 169.8(4) .
F36 C45 C44 O15 57.4(7) .
F34 C45 C44 O15 178.3(6) .
F35 C45 C44 O15 -62.4(8) .
F36 C45 C44 C43 -120.4(7) .
F34 C45 C44 C43 0.5(9) .
F35 C45 C44 C43 119.7(7) .
C56 C55 C54 C53 1.8(9) .
C58 C53 C54 C55 0.5(9) .
C52 C53 C54 C55 -178.9(6) .
C114 O34 C111 C110 -179.2(6) .
C114 O34 C111 C112 1.3(10) .
C109 C110 C111 O34 178.3(6) .
C109 C110 C111 C112 -2.1(10) .
C113 C112 C111 O34 -179.2(6) .
C113 C112 C111 C110 1.4(10) .
C59 O18 C56 C57 9.0(9) .
C59 O18 C56 C55 -171.0(6) .
C58 C57 C56 O18 -178.1(6) .
C58 C57 C56 C55 1.9(9) .
C54 C55 C56 O18 177.1(5) .
C54 C55 C56 C57 -2.9(9) .
O24 N6 C79 N5 178.4(5) .
C84 N6 C79 N5 9.7(7) .
O24 N6 C79 C76 -2.8(10) .
C84 N6 C79 C76 -171.5(6) .
O23 N5 C79 N6 -177.6(5) .
C81 N5 C79 N6 9.9(7) .
O23 N5 C79 C76 3.6(9) .
C81 N5 C79 C76 -169.0(5) .
C75 C76 C79 N6 -143.1(6) .
C77 C76 C79 N6 34.1(9) .
C75 C76 C79 N5 35.5(9) .
C77 C76 C79 N5 -147.3(6) .
Cu1 O21 C69 C68 -9.5(9) .
Cu1 O21 C69 C70 169.0(4) .
O28 C87 C86 F49 -159.0(6) .
C88 C87 C86 F49 23.1(9) .
O28 C87 C86 F50 -37.8(8) .
C88 C87 C86 F50 144.3(6) .
O28 C87 C86 F51 80.4(8) .
C88 C87 C86 F51 -97.5(8) .
Dy3 O30 C92 C93 -22.8(10) .
Dy3 O30 C92 C91 158.9(5) .
F60 C91 C92 O30 -53.4(8) .
F59 C91 C92 O30 -174.2(6) .
F58 C91 C92 O30 66.2(8) .
F60 C91 C92 C93 128.1(7) .
F59 C91 C92 C93 7.3(10) .
F58 C91 C92 C93 -112.3(7) .
C76 C75 C74 C73 2.0(9) .
O25 C73 C74 C75 179.8(5) .
C78 C73 C74 C75 -1.2(9) .
Dy1 O4 C4 C3 -3.1(12) .
Dy1 O4 C4 C5 179.8(5) .
O21 C69 C70 F43 -65.8(8) .
C68 C69 C70 F43 112.8(8) .
O21 C69 C70 F44 54.4(8) .
C68 C69 C70 F44 -127.0(7) .
O21 C69 C70 F45 172.4(6) .
C68 C69 C70 F45 -9.0(9) .
O13 C37 C38 C39 -1.5(10) .
C36 C37 C38 C39 -178.7(6) .
O12 C39 C38 C37 -0.9(10) .
C40 C39 C38 C37 177.7(6) .
O30 C92 C93 C94 1.4(11) .
C91 C92 C93 C94 179.7(6) .
O31 C94 C93 C92 2.7(11) .
C95 C94 C93 C92 179.0(6) .
O23 N5 C81 C80 40.7(8) .
C79 N5 C81 C80 -146.3(6) .
O23 N5 C81 C82 -79.2(7) .
C79 N5 C81 C82 93.8(6) .
O23 N5 C81 C84 163.2(5) .
C79 N5 C81 C84 -23.7(6) .
O12 C39 C40 F25 -37.3(8) .
C38 C39 C40 F25 143.9(6) .
O12 C39 C40 F27 82.7(7) .
C38 C39 C40 F27 -96.1(7) .
O12 C39 C40 F26 -156.6(5) .
C38 C39 C40 F26 24.7(8) .
O21 C69 C68 C67 0.0(11) .
C70 C69 C68 C67 -178.4(6) .
O22 C67 C68 C69 5.6(11) .
C66 C67 C68 C69 -175.0(6) .
O29 C89 C90 F53 48.9(8) .
C88 C89 C90 F53 -134.5(6) .
O29 C89 C90 F54 -72.1(7) .
C88 C89 C90 F54 104.5(7) .
O29 C89 C90 F52 169.5(5) .
C88 C89 C90 F52 -13.9(9) .
O29 C89 C88 C87 -1.1(11) .
C90 C89 C88 C87 -177.2(6) .
O28 C87 C88 C89 -1.5(11) .
C86 C87 C88 C89 176.1(6) .
O20 C64 C65 F40 159.5(6) .
C63 C64 C65 F40 -22.6(9) .
O20 C64 C65 F41 38.7(8) .
C63 C64 C65 F41 -143.3(6) .
O20 C64 C65 F42 -80.6(7) .
C63 C64 C65 F42 97.3(7) .
O8 N2 C28 C30 38.2(8) .
C24 N2 C28 C30 -149.7(5) .
O8 N2 C28 C29 -80.9(6) .
C24 N2 C28 C29 91.3(6) .
O8 N2 C28 C27 160.5(5) .
C24 N2 C28 C27 -27.4(6) .
O4 C4 C5 F13 58.4(9) .
C3 C4 C5 F13 -119.0(8) .
O4 C4 C5 F15 -179.9(7) .
C3 C4 C5 F15 2.6(11) .
O4 C4 C5 F14 -59.7(8) .
C3 C4 C5 F14 122.8(8) .
Dy3 O26 C99 C98 -0.9(11) .
Dy3 O26 C99 C100 179.9(4) .
C97 C98 C99 O26 1.0(12) .
C97 C98 C99 C100 -179.9(7) .
C56 O18 C59 C60 171.7(6) .
O19 C62 C61 F39 52.3(8) .
C63 C62 C61 F39 -127.7(7) .
O19 C62 C61 F38 175.9(7) .
C63 C62 C61 F38 -4.1(10) .
O19 C62 C61 F37 -66.7(8) .
C63 C62 C61 F37 113.3(7) .
O15 C44 C43 C42 -1.6(11) .
C45 C44 C43 C42 175.9(6) .
O14 C42 C43 C44 5.6(11) .
C41 C42 C43 C44 -175.9(6) .
O6 C14 C15 F11 80.9(7) .
C13 C14 C15 F11 -98.3(7) .
O6 C14 C15 F10 -157.9(6) .
C13 C14 C15 F10 22.9(9) .
O6 C14 C15 F12 -37.7(8) .
C13 C14 C15 F12 143.1(6) .
O31 C94 C95 F55 -40.7(8) .
C93 C94 C95 F55 142.5(6) .
O31 C94 C95 F56 -163.1(6) .
C93 C94 C95 F56 20.1(9) .
O31 C94 C95 F57 77.2(8) .
C93 C94 C95 F57 -99.6(7) .
C111 O34 C114 C115 81.7(8) .
O4 C4 C3 C2 -2.6(12) .
C5 C4 C3 C2 174.4(7) .
O3 C2 C3 C4 0.0(12) .
C1 C2 C3 C4 -177.9(7) .
O7 N1 C27 C25 40.0(8) .
C24 N1 C27 C25 -149.1(6) .
O7 N1 C27 C26 -80.4(6) .
C24 N1 C27 C26 90.5(6) .
O7 N1 C27 C28 161.7(5) .
C24 N1 C27 C28 -27.4(6) .
N2 C28 C27 N1 29.7(5) .
C30 C28 C27 N1 148.1(5) .
C29 C28 C27 N1 -82.4(6) .
N2 C28 C27 C25 149.2(5) .
C30 C28 C27 C25 -92.4(7) .
C29 C28 C27 C25 37.1(8) .
N2 C28 C27 C26 -82.5(6) .
C30 C28 C27 C26 35.9(8) .
C29 C28 C27 C26 165.5(6) .
O3 C2 C1 F16 162.2(7) .
C3 C2 C1 F16 -19.6(10) .
O3 C2 C1 F18 39.5(10) .
C3 C2 C1 F18 -142.3(8) .
O3 C2 C1 F17 -79.0(9) .
C3 C2 C1 F17 99.2(9) .
O2 C9 C10 F5 35.5(8) .
C8 C9 C10 F5 -144.6(6) .
O2 C9 C10 F4 159.5(6) .
C8 C9 C10 F4 -20.6(9) .
O2 C9 C10 F6 -82.3(7) .
C8 C9 C10 F6 97.5(7) .
C110 C109 C108 C113 0.7(9) .
C110 C109 C108 C107 -176.7(6) .
C112 C113 C108 C109 -1.5(9) .
C112 C113 C108 C107 176.1(6) .
N8 C107 C108 C109 -152.0(6) .
N7 C107 C108 C109 30.1(10) .
N8 C107 C108 C113 30.6(10) .
N7 C107 C108 C113 -147.3(6) .
O32 N7 C102 C103 -74.5(7) .
C107 N7 C102 C103 96.8(6) .
O32 N7 C102 C101 46.8(8) .
C107 N7 C102 C101 -142.0(6) .
O32 N7 C102 C105 166.1(5) .
C107 N7 C102 C105 -22.6(7) .
O11 C34 C35 F22 168.9(5) .
C33 C34 C35 F22 -11.8(8) .
O11 C34 C35 F24 -70.2(7) .
C33 C34 C35 F24 109.1(6) .
O11 C34 C35 F23 47.7(7) .
C33 C34 C35 F23 -133.0(6) .
O5 C12 C13 C14 -3.9(10) .
C11 C12 C13 C14 175.0(6) .
O6 C14 C13 C12 -1.6(10) .
C15 C14 C13 C12 177.5(6) .
O24 N6 C84 C85 44.2(8) .
C79 N6 C84 C85 -146.3(6) .
O24 N6 C84 C83 -75.8(7) .
C79 N6 C84 C83 93.6(6) .
O24 N6 C84 C81 166.6(5) .
C79 N6 C84 C81 -24.0(7) .
C80 C81 C84 N6 144.1(6) .
N5 C81 C84 N6 26.0(6) .
C82 C81 C84 N6 -84.6(6) .
C80 C81 C84 C85 -97.6(7) .
N5 C81 C84 C85 144.2(5) .
C82 C81 C84 C85 33.6(8) .
C80 C81 C84 C83 31.3(8) .
N5 C81 C84 C83 -86.9(6) .
C82 C81 C84 C83 162.5(6) .
O19 C62 C63 C64 3.2(11) .
C61 C62 C63 C64 -176.8(6) .
O20 C64 C63 C62 5.4(10) .
C65 C64 C63 C62 -172.2(6) .
O27 C97 C96 F63 -64.8(8) .
C98 C97 C96 F63 116.8(8) .
O27 C97 C96 F62 55.5(8) .
C98 C97 C96 F62 -122.9(7) .
O27 C97 C96 F61 174.7(6) .
C98 C97 C96 F61 -3.7(10) .
C73 O25 C72 C71 173.5(6) .
O26 C99 C100 F66 70.0(9) .
C98 C99 C100 F66 -109.2(9) .
O26 C99 C100 F64 -166.1(7) .
C98 C99 C100 F64 14.6(11) .
O26 C99 C100 F65 -47.9(10) .
C98 C99 C100 F65 132.8(8) .
O33 N8 C105 C106 48.0(7) .
C107 N8 C105 C106 -143.9(5) .
O33 N8 C105 C104 -71.6(7) .
C107 N8 C105 C104 96.5(6) .
O33 N8 C105 C102 169.3(5) .
C107 N8 C105 C102 -22.6(6) .
N7 C102 C105 N8 24.5(6) .
C103 C102 C105 N8 -88.8(6) .
C101 C102 C105 N8 141.2(6) .
N7 C102 C105 C106 142.0(5) .
C103 C102 C105 C106 28.8(8) .
C101 C102 C105 C106 -101.3(7) .
N7 C102 C105 C104 -88.4(6) .
C103 C102 C105 C104 158.4(6) .
C101 C102 C105 C104 28.3(8) .
O2 C9 C8 C7 -5.1(12) .
C10 C9 C8 C7 175.1(6) .
O1 C7 C8 C9 -2.5(12) .
C6 C7 C8 C9 177.9(6) .

loop_
_platon_squeeze_void_nr
_platon_squeeze_void_average_x
_platon_squeeze_void_average_y
_platon_squeeze_void_average_z
_platon_squeeze_void_volume
_platon_squeeze_void_count_electrons
1 0.000 0.000 0.500 240.9 19.2
2 0.087 0.288 0.176 10.5 -0.1
3 0.167 0.687 0.056 6.9 -0.2
4 0.388 0.498 0.967 21.1 2.9
5 0.429 0.792 0.547 20.9 1.0
6 0.571 0.208 0.453 20.9 1.0
7 0.612 0.502 0.033 21.0 2.7
8 0.833 0.312 0.944 6.9 -0.1
9 0.913 0.712 0.824 10.5 0.0
